data_1574515
loop_
_publ_author_name
'W\"ust, Leonie'
'Scheuring, Lea'
'Wellnitz, Tim'
'Radacki, Krzysztof'
'Braunschweig, Holger'

_publ_section_title
;
 Alkali metal salts of 1,2,3-benzodiazaborines: platforms for late-stage
 N-functionalization and metal complexation
;
_journal_issue 22
_journal_name_full 'Chemical Science'
_journal_page_first 9934
_journal_page_last 9942
_journal_paper_doi 10.1039/D5SC01395J
_journal_volume 16
_journal_year 2025
_chemical_formula_moiety 'C76 H88 B4 Br2 Mg4 N8 O3, 2(C5 H12)'
_chemical_formula_sum 'C86 H112 B4 Br2 Mg4 N8 O3'
_chemical_formula_weight 1606.13
_space_group_crystal_system triclinic
_space_group_IT_number 2
_space_group_name_Hall '-P 1'
_space_group_name_H-M_alt 'P -1'
_atom_sites_solution_hydrogens geom
_atom_sites_solution_primary dual
_atom_sites_solution_secondary difmap
_audit_creation_date 2023-12-06
_audit_creation_method 'CIF-fill 1.4p (K.Radacki, 2005-23)'
_audit_update_record
;
2025-02-20 deposited with the CCDC.	2025-04-21 downloaded from the CCDC.
;
_cell_angle_alpha 70.547(2)
_cell_angle_beta 74.162(2)
_cell_angle_gamma 76.507(2)
_cell_formula_units_Z 2
_cell_length_a 15.0166(2)
_cell_length_b 16.5087(3)
_cell_length_c 19.7579(4)
_cell_measurement_reflns_used 32497
_cell_measurement_temperature 100(2)
_cell_measurement_theta_max 71.6690
_cell_measurement_theta_min 2.8620
_cell_volume 4388.02(15)
_computing_cell_refinement 'CrysAlisPro 1.171.43.89a (Rigaku OD, 2023)'
_computing_data_collection
;
 CrysAlisPro system (CCD 42.102a 64-bit (release 15-09-2023))
;
_computing_data_reduction 'CrysAlisPro 1.171.43.89a (Rigaku OD, 2023)'
_computing_molecular_graphics 'ShelXLe (Huebschle et all, 2011)'
_computing_publication_material 'SHELXL-2018/3 (Sheldrick, 2018)'
_computing_structure_refinement 'SHELXL-2018/3 (Sheldrick, 2018)'
_computing_structure_solution 'SHELXT 2018/2 (Sheldrick, 2018)''
_diffrn_ambient_environment N~2~
_diffrn_ambient_temperature 100(2)
_diffrn_detector HPA
_diffrn_detector_area_resol_mean 10.0
_diffrn_detector_type 'HyPix Arc150'
_diffrn_measured_fraction_theta_full 0.992
_diffrn_measured_fraction_theta_max 0.953
_diffrn_measurement_details
;
 List of Runs (angles in degrees, time in seconds):
 --------------------------------------------------------------------------
  1  \w     35.00  99.00   0.50    0.38    --   82.26-122.00 -93.00  128
  2  \w     24.00  96.00   0.50    0.38    --   71.26-122.00 -93.00  144
  3  \w     17.00  83.00   0.50    0.38    --   58.45-122.00 -93.00  132
  4  \w     42.00  93.00   0.50    0.38    --   85.25 -98.00-175.14  102
  5  \w     42.00  93.00   0.50    0.38    --   85.25 -97.00-102.26  102
  6  \w     43.00  92.00   0.50    0.38    --   85.25 -96.00 -53.99   98
  7  \w     43.00  92.00   0.50    0.38    --   85.25 -96.00  -0.96   98
  8  \w     40.00  90.00   0.50    0.38    --   82.26 -95.00  30.00  100
  9  \w     40.00  90.00   0.50    0.38    --   82.26 -95.00  60.00  100
 10  \w     43.00  92.00   0.50    0.38    --   85.25 -95.00  88.74   98
 11  \w     40.00  90.00   0.50    0.38    --   82.26 -95.00 150.00  100
 12  \w     40.00  90.00   0.50    0.38    --   82.26 -95.00 120.00  100
 13  \w     43.00  92.00   0.50    0.38    --   85.25 -94.00 -44.37   98
 14  \w     46.00 133.00   0.50    0.38    --   82.26  15.00 -60.00  174
 15  \w     96.00 133.00   0.50    0.38    --   85.25 126.00-115.09   74
 16  \w     59.00  94.00   0.50    0.38    --   46.00  52.00 -50.05   70
 17  \w     30.00  56.00   0.50    0.38    --   18.00  60.00-141.92   52
 18  \w     34.00  60.00   0.50    0.38    --   22.00  59.00-104.37   52
 19  \w     25.00  54.00   0.50    0.38    --   14.00  61.00 -44.38   58
 20  \w     25.00  54.00   0.50    0.38    --   14.00  61.00  62.67   58
 21  \w     16.00  43.00   0.50    0.38    --    6.00  65.00 178.03   54
 22  \w   -107.00 -33.00   0.50    0.38    --  -79.50 137.00   9.15  148
 23  \w    -99.00 -29.00   0.50    0.38    --  -76.37 122.00 -12.00  140
 24  \w    -94.00 -22.00   0.50    0.38    --  -69.54 122.00 -12.00  144
 25  \w    -85.00 -13.00   0.50    0.38    --  -60.16 122.00 -12.00  144
 26  \w    -97.00 -32.00   0.50    0.38    --  -78.00 115.00 -73.16  130
 27  \w    -97.00 -32.00   0.50    0.38    --  -78.00 114.00-117.95  130
 28  \w    -92.00 -31.00   0.50    0.38    --  -76.37 112.00  60.00  122
 29  \w    -97.00 -32.00   0.50    0.38    --  -78.00 114.00 173.01  130
 30  \w    -92.00 -34.00   0.50    0.38    --  -79.50 107.00 149.26  116
 31  \w    -70.00 -35.00   0.50    0.38    --  -22.00 -52.00  90.75   70
 32  \w    -87.00 -52.00   0.50    0.38    --  -38.00 -50.00  67.22   70
 33  \w    -87.00 -52.00   0.50    0.38    --  -38.00 -48.00  -2.68   70
 34  \w   -125.00 -91.00   0.50    0.38    --  -79.50 -60.00  78.32   68
 35  \w   -125.00 -91.00   0.50    0.38    --  -79.50 -60.00  84.84   68
 36  \w   -117.00 -84.00   0.50    0.38    --  -70.00 -57.00 132.95   66
 37  \w   -123.00 -97.00   0.50    0.38    --  -79.50 -66.00 147.08   52
 38  \w   -117.00 -83.00   0.50    0.38    --  -70.00 -55.00  79.93   68
 39  \w   -117.00 -83.00   0.50    0.38    --  -70.00 -55.00  24.39   68
 40  \w   -125.00 -90.00   0.50    0.38    --  -78.00 -55.00 103.30   70
 41  \w   -124.00 -95.00   0.50    0.38    --  -79.50 -65.00 -81.00   58
 42  \w   -118.00 -83.00   0.50    0.38    --  -70.00 -54.00 -46.00   70
 43  \w   -127.00 -92.00   0.50    0.38    --  -79.50 -53.00 -11.63   70
 44  \w   -106.00 -71.00   0.50    0.38    --  -58.00 -51.00 -17.65   70
 45  \w   -128.00 -93.00   0.50    0.38    --  -79.50 -51.00  -4.20   70
 46  \w   -127.00 -92.00   0.50    0.38    --  -79.50 -54.00 -67.76   70
 47  \w   -120.00 -86.00   0.50    0.38    --  -74.00 -60.00-172.20   68
 48  \w   -120.00 -86.00   0.50    0.38    --  -74.00 -59.00-146.16   68
 49  \w   -128.00 -93.00   0.50    0.38    --  -79.50 -49.00-110.37   70
 50  \w   -107.00 -72.00   0.50    0.38    --  -58.00 -49.00-103.84   70
 51  \w   -120.00 -83.00   0.50    0.38    --  -70.00 -46.00 103.48   74
 52  \w   -103.00 -68.00   0.50    0.38    --  -54.00 -50.00 140.43   70
 53  \w   -116.00 -79.00   0.50    0.38    --  -66.00 -45.00 174.95   74
 54  \w   -130.00 -91.00   0.50    0.38    --  -79.50 -39.00  38.73   78
 55  \w   -130.00 -91.00   0.50    0.38    --  -79.50 -41.00 161.64   78
 56  \w   -128.00 -93.00   0.50    0.38    --  -79.50 -50.00 156.26   70
 57  \w   -129.00 -92.00   0.50    0.38    --  -79.50 -44.00 -33.96   74
 58  \w   -120.00 -83.00   0.50    0.38    --  -70.00 -44.00-145.46   74
 59  \w   -126.00 -93.00   0.50    0.38    --  -79.50-120.00-164.89   66
 60  \w   -126.00 -84.00   0.50    0.38    --  -79.50-138.00-170.32   84
 61  \w   -126.00 -88.00   0.50    0.38    --  -79.50-130.00-105.71   76
 62  \w   -127.00 -89.00   0.50    0.38    --  -79.50-129.00 -20.04   76
 63  \w   -126.00 -93.00   0.50    0.38    --  -79.50-121.00   9.89   66
 64  \w   -126.00 -92.00   0.50    0.38    --  -79.50-123.00  50.23   68
 65  \w   -126.00 -92.00   0.50    0.38    --  -79.50-123.00  77.09   68
 66  \w   -126.00 -92.00   0.50    0.38    --  -79.50-123.00 144.64   68
;
_diffrn_measurement_device 'four-circle diffractometer'
_diffrn_measurement_device_type 'Rigaku XtaLAB Synergy-R'
_diffrn_measurement_method '\w scans'
_diffrn_orient_matrix_type
;
 CrysAlisPro convention (1999,Acta A55,543-557)
;
_diffrn_orient_matrix_UB_11 -0.0115801000
_diffrn_orient_matrix_UB_12 -0.0481586000
_diffrn_orient_matrix_UB_13 -0.0510362000
_diffrn_orient_matrix_UB_21 -0.0241818000
_diffrn_orient_matrix_UB_22 -0.0784010000
_diffrn_orient_matrix_UB_23 0.0669405000
_diffrn_orient_matrix_UB_31 -0.1045969000
_diffrn_orient_matrix_UB_32 0.0397016000
_diffrn_orient_matrix_UB_33 0.0087764000
_diffrn_radiation_monochromator 'multi-layer mirror'
_diffrn_radiation_probe x-ray
_diffrn_radiation_type CuK\a
_diffrn_radiation_wavelength 1.54184
_diffrn_radiation_xray_symbol K-L~2,3~
_diffrn_reflns_av_R_equivalents 0.0525
_diffrn_reflns_av_unetI/netI 0.0390
_diffrn_reflns_Laue_measured_fraction_full 0.992
_diffrn_reflns_Laue_measured_fraction_max 0.953
_diffrn_reflns_limit_h_max 16
_diffrn_reflns_limit_h_min -18
_diffrn_reflns_limit_k_max 20
_diffrn_reflns_limit_k_min -20
_diffrn_reflns_limit_l_max 24
_diffrn_reflns_limit_l_min -24
_diffrn_reflns_number 100626
_diffrn_reflns_point_group_measured_fraction_full 0.992
_diffrn_reflns_point_group_measured_fraction_max 0.953
_diffrn_reflns_theta_full 67.684
_diffrn_reflns_theta_max 75.275
_diffrn_reflns_theta_min 2.874
_diffrn_source 'rotating-anode X-ray tube'
_diffrn_source_type 'PhotonJet-R X-ray Source'
_exptl_absorpt_coefficient_mu 1.837
_exptl_absorpt_correction_T_max 1.000
_exptl_absorpt_correction_T_min 0.457
_exptl_absorpt_correction_type gaussian
_exptl_absorpt_process_details
;
 CrysAlisPro 1.171.43.89a (Rigaku Oxford Diffraction, 2023) Numerical 
 absorption correction based on gaussian integration over a multifaceted 
 crystal model Empirical absorption correction using spherical harmonics, 
 implemented in SCALE3 ABSPACK scaling algorithm.
;
_exptl_crystal_colour colourless
_exptl_crystal_density_diffrn 1.216
_exptl_crystal_description plate
_exptl_crystal_F_000 1692
_exptl_crystal_preparation
;
 For data collection the crystal was immersed in a film of perfluoropolyether 
 oil, mounted on a polyimide loop and transferred to stream of cold nitrogen 
 (Oxford Cryostream 800).
;
_exptl_crystal_size_max 0.240
_exptl_crystal_size_mid 0.160
_exptl_crystal_size_min 0.060
_refine_diff_density_max 1.650
_refine_diff_density_min -1.060
_refine_diff_density_rms 0.110
_refine_ls_extinction_method none
_refine_ls_goodness_of_fit_ref 1.088
_refine_ls_hydrogen_treatment constr
_refine_ls_matrix_type full
_refine_ls_number_parameters 978
_refine_ls_number_reflns 17296
_refine_ls_number_restraints 22
_refine_ls_restrained_S_all 1.088
_refine_ls_R_factor_all 0.0977
_refine_ls_R_factor_gt 0.0787
_refine_ls_shift/su_max 0.001
_refine_ls_shift/su_mean 0.000
_refine_ls_structure_factor_coef Fsqd
_refine_ls_weighting_details
;
 w=1/[\s^2^(Fo^2^)+(0.1258P)^2^+8.6922P] where P=(Fo^2^+2Fc^2^)/3
;
_refine_ls_weighting_scheme calc
_refine_ls_wR_factor_gt 0.2220
_refine_ls_wR_factor_ref 0.2354
_reflns_Friedel_coverage 0.000
_reflns_number_gt 13403
_reflns_number_total 17296
_reflns_threshold_expression 'I > 2\s(I)'
_cod_data_source_file d5sc01395j2.cif
_cod_data_source_block 5
_cod_depositor_comments 'Adding full bibliography for 1574505--1574520.cif.'
_cod_database_code 1574515
_shelx_shelxl_version_number 2018/3
_shelx_space_group_comment
;
 The symmetry employed for this shelxl refinement is uniquely defined by the 
 following loop, which should always be used as a source of symmetry 
 information in preference to the above space-group names. They are only 
 intended as comments.
;
_shelx_estimated_absorpt_t_min 0.667
_shelx_estimated_absorpt_t_max 0.898

loop_
_space_group_symop_operation_xyz
'x, y, z'
'-x, -y, -z'

loop_
_atom_site_label
_atom_site_type_symbol
_atom_site_fract_x
_atom_site_fract_y
_atom_site_fract_z
_atom_site_U_iso_or_equiv
_atom_site_adp_type
_atom_site_occupancy
_atom_site_site_symmetry_order
_atom_site_calc_flag
_atom_site_refinement_flags_posn
_atom_site_refinement_flags_adp
_atom_site_refinement_flags_occupancy
_atom_site_disorder_assembly
_atom_site_disorder_group
Mg1_1 Mg 0.41181(10) 0.40607(10) 0.87093(8) 0.0352(3) Uani 1 1 d . . . . .
O1_1 O 0.4995(2) 0.4143(2) 0.77696(16) 0.0342(7) Uani 1 1 d . . . . .
Br2_1 Br 0.50946(4) 0.31502(4) 0.62210(3) 0.04594(16) Uani 1 1 d . . . . .
Mg2_1 Mg 0.63155(10) 0.41383(10) 0.77450(8) 0.0346(3) Uani 1 1 d . . . . .
Br1_1 Br 0.65170(4) 0.47759(4) 0.86588(3) 0.04398(15) Uani 1 1 d . . . . .
Mg3_1 Mg 0.50185(10) 0.30836(10) 0.75146(8) 0.0352(3) Uani 1 1 d . . . . .
Mg4_1 Mg 0.46455(10) 0.52913(10) 0.71234(8) 0.0351(3) Uani 1 1 d . . . . .
N1_2 N 0.3271(3) 0.3286(3) 0.8642(2) 0.0348(8) Uani 1 1 d . . . . .
C1_2 C 0.3221(3) 0.2315(3) 0.8019(3) 0.0374(10) Uani 1 1 d . . . . .
H1_2 H 0.351167 0.205083 0.763661 0.045 Uiso 1 1 calc R U . . .
B1_2 B 0.2376(4) 0.3156(4) 0.9096(3) 0.0392(12) Uani 1 1 d . . . . .
N2_2 N 0.3669(3) 0.2844(3) 0.8111(2) 0.0354(8) Uani 1 1 d . . . . .
C2_2 C 0.2321(3) 0.2099(3) 0.8448(3) 0.0392(10) Uani 1 1 d . . . . .
C3_2 C 0.1877(3) 0.2499(3) 0.9006(3) 0.0372(10) Uani 1 1 d . . . . .
C4_2 C 0.1016(3) 0.2248(3) 0.9444(3) 0.0403(10) Uani 1 1 d . . . . .
H4_2 H 0.069648 0.250175 0.982861 0.048 Uiso 1 1 calc R U . . .
C5_2 C 0.0631(3) 0.1642(3) 0.9322(3) 0.0442(11) Uani 1 1 d . . . . .
H5_2 H 0.005424 0.147854 0.962819 0.053 Uiso 1 1 calc R U . . .
C6_2 C 0.1079(3) 0.1263(3) 0.8751(3) 0.0441(11) Uani 1 1 d . . . . .
H6_2 H 0.080525 0.085281 0.866498 0.053 Uiso 1 1 calc R U . . .
C7_2 C 0.1920(3) 0.1496(3) 0.8319(3) 0.0412(11) Uani 1 1 d . . . . .
H7_2 H 0.223064 0.124490 0.793155 0.049 Uiso 1 1 calc R U . . .
C1_3 C 0.1953(3) 0.3715(4) 0.9663(3) 0.0443(12) Uani 1 1 d . . . . .
C2_3 C 0.1529(4) 0.4575(4) 0.9433(4) 0.0540(14) Uani 1 1 d . . . . .
C3_3 C 0.1202(4) 0.5075(4) 0.9934(5) 0.071(2) Uani 1 1 d . . . . .
C4_3 C 0.1276(5) 0.4678(6) 1.0662(5) 0.081(3) Uani 1 1 d . . . . .
H4_3 H 0.105217 0.501335 1.099957 0.097 Uiso 1 1 calc R U . . .
C5_3 C 0.1658(5) 0.3826(5) 1.0911(4) 0.0685(19) Uani 1 1 d . . . . .
C6_3 C 0.2012(4) 0.3337(4) 1.0408(3) 0.0560(15) Uani 1 1 d . . . . .
C7_3 C 0.1419(4) 0.4978(4) 0.8652(4) 0.0599(16) Uani 1 1 d . . . . .
H7A_3 H 0.077811 0.528881 0.864492 0.090 Uiso 1 1 calc R U . . .
H7B_3 H 0.154162 0.452128 0.840900 0.090 Uiso 1 1 calc R U . . .
H7C_3 H 0.186417 0.538755 0.839103 0.090 Uiso 1 1 calc R U . . .
C8_3 C 0.0741(5) 0.6008(5) 0.9693(6) 0.092(3) Uani 1 1 d . . . . .
H8A_3 H 0.056998 0.625517 1.010750 0.138 Uiso 1 1 calc R U . . .
H8B_3 H 0.017551 0.603250 0.952590 0.138 Uiso 1 1 calc R U . . .
H8C_3 H 0.117722 0.634308 0.929040 0.138 Uiso 1 1 calc R U . . .
C9_3 C 0.1707(7) 0.3435(7) 1.1712(4) 0.100(3) Uani 1 1 d . . . . .
H9A_3 H 0.156355 0.284030 1.188338 0.150 Uiso 1 1 calc R U . . .
H9B_3 H 0.124938 0.378702 1.200255 0.150 Uiso 1 1 calc R U . . .
H9C_3 H 0.233793 0.342259 1.176913 0.150 Uiso 1 1 calc R U . . .
C10_3 C 0.2461(4) 0.2406(4) 1.0677(3) 0.0576(15) Uani 1 1 d . . . . .
H10A_3 H 0.201046 0.208242 1.107496 0.086 Uiso 1 1 calc R U . . .
H10B_3 H 0.301233 0.238807 1.085983 0.086 Uiso 1 1 calc R U . . .
H10C_3 H 0.265290 0.214271 1.027213 0.086 Uiso 1 1 calc R U . . .
N1_4 N 0.6102(3) 0.2311(3) 0.7997(2) 0.0362(8) Uani 1 1 d . . . . .
C1_4 C 0.7472(3) 0.2400(3) 0.8308(3) 0.0369(10) Uani 1 1 d . . . . .
H1_4 H 0.786488 0.275661 0.833733 0.044 Uiso 1 1 calc R U . . .
B1_4 B 0.6271(4) 0.1395(4) 0.8232(3) 0.0376(11) Uani 1 1 d . . . . .
N2_4 N 0.6728(3) 0.2790(3) 0.8047(2) 0.0354(8) Uani 1 1 d . . . . .
C2_4 C 0.7749(3) 0.1484(3) 0.8553(3) 0.0376(10) Uani 1 1 d . . . . .
C3_4 C 0.7172(3) 0.0938(3) 0.8523(3) 0.0385(10) Uani 1 1 d . . . . .
C4_4 C 0.7457(4) 0.0039(3) 0.8755(3) 0.0442(11) Uani 1 1 d . . . . .
H4_4 H 0.708562 -0.033996 0.873073 0.053 Uiso 1 1 calc R U . . .
C5_4 C 0.8274(4) -0.0309(4) 0.9019(3) 0.0481(12) Uani 1 1 d . . . . .
H5_4 H 0.845183 -0.092140 0.918235 0.058 Uiso 1 1 calc R U . . .
C6_4 C 0.8835(4) 0.0247(3) 0.9044(3) 0.0477(12) Uani 1 1 d . . . . .
H6_4 H 0.939669 0.000875 0.922013 0.057 Uiso 1 1 calc R U . . .
C7_4 C 0.8577(3) 0.1132(3) 0.8815(3) 0.0416(11) Uani 1 1 d . . . . .
H7_4 H 0.895853 0.150553 0.883398 0.050 Uiso 1 1 calc R U . . .
C1_5 C 0.5536(3) 0.0883(3) 0.8174(3) 0.0381(10) Uani 1 1 d . . . . .
C2_5 C 0.5654(4) 0.0636(3) 0.7539(3) 0.0452(11) Uani 1 1 d . . . . .
C3_5 C 0.4991(4) 0.0189(3) 0.7485(3) 0.0457(12) Uani 1 1 d . . . . .
C4_5 C 0.4255(4) -0.0041(3) 0.8083(3) 0.0450(11) Uani 1 1 d . . . . .
H4_5 H 0.382506 -0.036121 0.805163 0.054 Uiso 1 1 calc R U . . .
C5_5 C 0.4133(4) 0.0189(3) 0.8729(3) 0.0436(11) Uani 1 1 d . . . . .
C6_5 C 0.4759(3) 0.0668(3) 0.8770(3) 0.0385(10) Uani 1 1 d . . . . .
C7_5 C 0.6466(4) 0.0860(4) 0.6902(3) 0.0537(14) Uani 1 1 d . . . . .
H7A_5 H 0.681736 0.032810 0.678167 0.081 Uiso 1 1 calc R U . . .
H7B_5 H 0.687899 0.113516 0.703495 0.081 Uiso 1 1 calc R U . . .
H7C_5 H 0.622932 0.126253 0.647448 0.081 Uiso 1 1 calc R U . . .
C8_5 C 0.5073(5) -0.0036(5) 0.6786(4) 0.0655(17) Uani 1 1 d . . . . .
H8A_5 H 0.458839 -0.038371 0.685963 0.098 Uiso 1 1 calc R U . . .
H8B_5 H 0.569305 -0.037117 0.665962 0.098 Uiso 1 1 calc R U . . .
H8C_5 H 0.498989 0.049999 0.638569 0.098 Uiso 1 1 calc R U . . .
C9_5 C 0.3322(4) -0.0076(4) 0.9356(3) 0.0494(12) Uani 1 1 d . . . . .
H9A_5 H 0.291485 0.044511 0.946168 0.074 Uiso 1 1 calc R U . . .
H9B_5 H 0.356026 -0.044266 0.979349 0.074 Uiso 1 1 calc R U . . .
H9C_5 H 0.296306 -0.040162 0.922127 0.074 Uiso 1 1 calc R U . . .
C10_5 C 0.4601(4) 0.0988(4) 0.9427(3) 0.0434(11) Uani 1 1 d . . . . .
H10A_5 H 0.425477 0.059777 0.985811 0.065 Uiso 1 1 calc R U . . .
H10B_5 H 0.423904 0.157599 0.933473 0.065 Uiso 1 1 calc R U . . .
H10C_5 H 0.520719 0.100067 0.951818 0.065 Uiso 1 1 calc R U . . .
N1_6 N 0.3851(3) 0.5893(3) 0.7902(2) 0.0362(8) Uani 1 1 d . . . . .
C1_6 C 0.3294(3) 0.5743(3) 0.9164(3) 0.0384(10) Uani 1 1 d . . . . .
H1_6 H 0.322022 0.537150 0.965342 0.046 Uiso 1 1 calc R U . . .
B1_6 B 0.3555(4) 0.6791(4) 0.7719(3) 0.0397(12) Uani 1 1 d . . . . .
N2_6 N 0.3692(3) 0.5382(3) 0.8641(2) 0.0362(8) Uani 1 1 d . . . . .
C2_6 C 0.2956(3) 0.6651(3) 0.9065(3) 0.0384(10) Uani 1 1 d . . . . .
C3_6 C 0.3048(3) 0.7211(3) 0.8347(3) 0.0408(11) Uani 1 1 d . . . . .
C4_6 C 0.2679(4) 0.8090(4) 0.8252(3) 0.0474(12) Uani 1 1 d . . . . .
H4_6 H 0.273837 0.848212 0.777011 0.057 Uiso 1 1 calc R U . . .
C5_6 C 0.2225(4) 0.8399(4) 0.8852(3) 0.0491(12) Uani 1 1 d . . . . .
H5_6 H 0.194817 0.899298 0.877823 0.059 Uiso 1 1 calc R U . . .
C6_6 C 0.2175(4) 0.7840(4) 0.9560(3) 0.0497(13) Uani 1 1 d . . . . .
H6_6 H 0.189335 0.806236 0.996801 0.060 Uiso 1 1 calc R U . . .
C7_6 C 0.2529(3) 0.6964(4) 0.9679(3) 0.0444(11) Uani 1 1 d . . . . .
H7_6 H 0.248556 0.658140 1.016345 0.053 Uiso 1 1 calc R U . . .
C1_7 C 0.3724(4) 0.7343(3) 0.6882(3) 0.0453(12) Uani 1 1 d . . . . .
C2_7 C 0.4568(4) 0.7694(3) 0.6549(3) 0.0470(12) Uani 1 1 d . . . . .
C3_7 C 0.4697(4) 0.8213(4) 0.5804(3) 0.0538(14) Uani 1 1 d . . . . .
C4_7 C 0.3995(5) 0.8345(4) 0.5430(3) 0.0615(16) Uani 1 1 d . . . . .
H4_7 H 0.409041 0.868603 0.493033 0.074 Uiso 1 1 calc R U . . .
C5_7 C 0.3164(5) 0.8013(4) 0.5737(3) 0.0584(15) Uani 1 1 d . . . . .
C6_7 C 0.3019(4) 0.7510(4) 0.6480(3) 0.0477(12) Uani 1 1 d . . . . .
C7_7 C 0.5302(4) 0.7519(4) 0.6977(3) 0.0543(14) Uani 1 1 d . . . . .
H7A_7 H 0.590609 0.729687 0.670212 0.081 Uiso 1 1 calc R U . . .
H7B_7 H 0.513427 0.708577 0.745052 0.081 Uiso 1 1 calc R U . . .
H7C_7 H 0.534955 0.805887 0.706023 0.081 Uiso 1 1 calc R U . . .
C8_7 C 0.5583(5) 0.8611(4) 0.5431(3) 0.0653(17) Uani 1 1 d . . . . .
H8A_7 H 0.559169 0.887561 0.490577 0.098 Uiso 1 1 calc R U . . .
H8B_7 H 0.613092 0.815652 0.549380 0.098 Uiso 1 1 calc R U . . .
H8C_7 H 0.559957 0.905697 0.565075 0.098 Uiso 1 1 calc R U . . .
C9_7 C 0.2433(6) 0.8176(6) 0.5289(4) 0.085(2) Uani 1 1 d . . . . .
H9A_7 H 0.181493 0.836125 0.556891 0.128 Uiso 1 1 calc R U . . .
H9B_7 H 0.242691 0.764018 0.518120 0.128 Uiso 1 1 calc R U . . .
H9C_7 H 0.258461 0.863353 0.482812 0.128 Uiso 1 1 calc R U . . .
C10_7 C 0.2102(4) 0.7172(4) 0.6846(3) 0.0560(14) Uani 1 1 d . . . . .
H10A_7 H 0.198546 0.683547 0.656195 0.084 Uiso 1 1 calc R U . . .
H10B_7 H 0.159189 0.766263 0.686888 0.084 Uiso 1 1 calc R U . . .
H10C_7 H 0.213248 0.679837 0.734467 0.084 Uiso 1 1 calc R U . . .
N1_8 N 0.6659(3) 0.4905(3) 0.6693(2) 0.0356(8) Uani 1 1 d . . . . .
C1_8 C 0.6149(3) 0.6124(3) 0.5785(3) 0.0387(10) Uani 1 1 d . . . . .
H1_8 H 0.564656 0.655113 0.562289 0.046 Uiso 1 1 calc R U . . .
B1_8 B 0.7596(4) 0.4849(4) 0.6284(3) 0.0388(11) Uani 1 1 d . . . . .
N2_8 N 0.5956(3) 0.5543(3) 0.6418(2) 0.0372(8) Uani 1 1 d . . . . .
C2_8 C 0.7066(3) 0.6168(3) 0.5316(3) 0.0390(10) Uani 1 1 d . . . . .
C3_8 C 0.7818(3) 0.5533(3) 0.5544(3) 0.0416(11) Uani 1 1 d . . . . .
C4_8 C 0.8711(4) 0.5592(4) 0.5076(3) 0.0486(12) Uani 1 1 d . . . . .
H4_8 H 0.922887 0.517130 0.521864 0.058 Uiso 1 1 calc R U . . .
C5_8 C 0.8859(4) 0.6231(4) 0.4427(3) 0.0552(14) Uani 1 1 d . . . . .
H5_8 H 0.947185 0.625173 0.412673 0.066 Uiso 1 1 calc R U . . .
C6_8 C 0.8106(4) 0.6858(4) 0.4202(3) 0.0529(13) Uani 1 1 d . . . . .
H6_8 H 0.820788 0.730038 0.374817 0.063 Uiso 1 1 calc R U . . .
C7_8 C 0.7224(4) 0.6834(4) 0.4638(3) 0.0482(12) Uani 1 1 d . . . . .
H7_8 H 0.671673 0.726193 0.448658 0.058 Uiso 1 1 calc R U . . .
C1_9 C 0.8348(3) 0.4081(3) 0.6626(2) 0.0375(10) Uani 1 1 d . . . . .
C2_9 C 0.8905(3) 0.4223(3) 0.7026(3) 0.0395(10) Uani 1 1 d . . . . .
C3_9 C 0.9585(3) 0.3557(4) 0.7324(3) 0.0431(11) Uani 1 1 d . . . . .
C4_9 C 0.9683(3) 0.2742(4) 0.7224(3) 0.0435(11) Uani 1 1 d . . . . .
H4_9 H 1.012946 0.228299 0.743503 0.052 Uiso 1 1 calc R U . . .
C5_9 C 0.9144(4) 0.2583(3) 0.6824(3) 0.0435(11) Uani 1 1 d . . . . .
C6_9 C 0.8474(3) 0.3248(3) 0.6530(3) 0.0391(10) Uani 1 1 d . . . . .
C7_9 C 0.8789(4) 0.5112(4) 0.7129(3) 0.0516(13) Uani 1 1 d . . . . .
H7A_9 H 0.939535 0.531973 0.695548 0.077 Uiso 1 1 calc R U . . .
H7B_9 H 0.855770 0.507369 0.765165 0.077 Uiso 1 1 calc R U . . .
H7C_9 H 0.833933 0.551888 0.684841 0.077 Uiso 1 1 calc R U . . .
C8_9 C 1.0213(4) 0.3705(4) 0.7745(3) 0.0596(15) Uani 1 1 d . . . . .
H8A_9 H 1.066665 0.317777 0.787832 0.089 Uiso 1 1 calc R U . . .
H8B_9 H 0.982889 0.384444 0.819214 0.089 Uiso 1 1 calc R U . . .
H8C_9 H 1.054801 0.419009 0.743645 0.089 Uiso 1 1 calc R U . . .
C9_9 C 0.9280(4) 0.1687(4) 0.6742(3) 0.0548(14) Uani 1 1 d . . . . .
H9A_9 H 0.944630 0.172062 0.621950 0.082 Uiso 1 1 calc R U . . .
H9B_9 H 0.869807 0.144172 0.697261 0.082 Uiso 1 1 calc R U . . .
H9C_9 H 0.978484 0.131461 0.698151 0.082 Uiso 1 1 calc R U . . .
C10_9 C 0.7870(4) 0.3073(4) 0.6115(3) 0.0496(12) Uani 1 1 d . . . . .
H10A_9 H 0.826838 0.281963 0.572961 0.074 Uiso 1 1 calc R U . . .
H10B_9 H 0.749398 0.361961 0.589187 0.074 Uiso 1 1 calc R U . . .
H10C_9 H 0.745258 0.266571 0.645433 0.074 Uiso 1 1 calc R U . . .
O1_10 O 0.4579(2) 0.3445(2) 0.96514(18) 0.0415(7) Uani 1 1 d . . . . .
C1_10 C 0.5383(4) 0.2771(3) 0.9759(3) 0.0461(12) Uani 1 1 d . . . . .
H1A_10 H 0.596544 0.302507 0.962174 0.055 Uiso 1 1 calc R U . . .
H1B_10 H 0.545550 0.237023 0.946276 0.055 Uiso 1 1 calc R U . . .
C2_10 C 0.5164(4) 0.2305(4) 1.0569(3) 0.0526(13) Uani 1 1 d . . . . .
H2A_10 H 0.574246 0.200340 1.074911 0.063 Uiso 1 1 calc R U . . .
H2B_10 H 0.474134 0.187698 1.067865 0.063 Uiso 1 1 calc R U . . .
C3_10 C 0.4679(4) 0.3048(4) 1.0907(3) 0.0498(12) Uani 1 1 d . . . . .
H3A_10 H 0.415166 0.286473 1.132061 0.060 Uiso 1 1 calc R U . . .
H3B_10 H 0.512699 0.323401 1.108978 0.060 Uiso 1 1 calc R U . . .
C4_10 C 0.4322(4) 0.3786(4) 1.0285(3) 0.0452(11) Uani 1 1 d . . . . .
H4A_10 H 0.363420 0.395075 1.042108 0.054 Uiso 1 1 calc R U . . .
H4B_10 H 0.462035 0.430370 1.017564 0.054 Uiso 1 1 calc R U . . .
O1_11 O 0.3816(2) 0.5331(2) 0.64720(18) 0.0425(8) Uani 1 1 d . . . . .
C1_11 C 0.2978(4) 0.4925(4) 0.6714(3) 0.0489(12) Uani 1 1 d . . . . .
H1A_11 H 0.252076 0.515221 0.710062 0.059 Uiso 1 1 calc R U . . .
H1B_11 H 0.313425 0.428611 0.690771 0.059 Uiso 1 1 calc R U . . .
C2_11 C 0.2584(5) 0.5169(6) 0.6024(4) 0.0741(19) Uani 1 1 d . . . . .
H2A_11 H 0.225008 0.471249 0.603559 0.089 Uiso 1 1 calc R U . . .
H2B_11 H 0.215141 0.572932 0.596697 0.089 Uiso 1 1 calc R U . . .
C3_11 C 0.3434(5) 0.5241(5) 0.5426(3) 0.0664(17) Uani 1 1 d . . . . .
H3A_11 H 0.327732 0.562192 0.495467 0.080 Uiso 1 1 calc R U . . .
H3B_11 H 0.373968 0.466129 0.536700 0.080 Uiso 1 1 calc R U . . .
C4_11 C 0.4058(4) 0.5629(4) 0.5668(3) 0.0487(12) Uani 1 1 d . . . . .
H4A_11 H 0.472588 0.542325 0.548224 0.058 Uiso 1 1 calc R U . . .
H4B_11 H 0.393806 0.627228 0.548807 0.058 Uiso 1 1 calc R U . . .
C1_12 C 1.0246(8) 1.1011(8) 0.2661(8) 0.145(5) Uani 1 1 d . . . . .
H1A_12 H 1.076915 1.055806 0.280108 0.217 Uiso 1 1 calc R U . . .
H1B_12 H 0.995012 1.127600 0.306079 0.217 Uiso 1 1 calc R U . . .
H1C_12 H 1.047976 1.145800 0.221611 0.217 Uiso 1 1 calc R U . . .
C2_12 C 0.9516(6) 1.0603(6) 0.2510(5) 0.093(3) Uani 1 1 d . . . . .
H2A_12 H 0.920033 1.104582 0.213431 0.112 Uiso 1 1 calc R U . . .
H2B_12 H 0.985084 1.011771 0.230280 0.112 Uiso 1 1 calc R U . . .
C3_12 C 0.8763(6) 1.0256(6) 0.3191(5) 0.085(2) Uani 1 1 d . . . . .
H3A_12 H 0.835211 1.075363 0.334765 0.102 Uiso 1 1 calc R U . . .
H3B_12 H 0.907381 0.988863 0.359782 0.102 Uiso 1 1 calc R U . . .
C4_12 C 0.8146(5) 0.9712(5) 0.3050(5) 0.076(2) Uani 1 1 d . . . . .
H4A_12 H 0.786748 1.006374 0.262243 0.092 Uiso 1 1 calc R U . . .
H4B_12 H 0.854750 0.918924 0.293038 0.092 Uiso 1 1 calc R U . . .
C5_12 C 0.7392(7) 0.9442(7) 0.3693(6) 0.106(3) Uani 1 1 d . . . . .
H5A_12 H 0.702529 0.909814 0.358542 0.159 Uiso 1 1 calc R U . . .
H5B_12 H 0.698257 0.995850 0.380462 0.159 Uiso 1 1 calc R U . . .
H5C_12 H 0.766572 0.908918 0.411671 0.159 Uiso 1 1 calc R U . . .
C1_13 C 1.0021(13) 0.2971(14) 0.4534(11) 0.073(6) Uiso 0.353(11) 1 d D U P A 1
H1A_13 H 0.979987 0.295532 0.505208 0.110 Uiso 0.353(11) 1 calc R U P A 1
H1B_13 H 1.018069 0.354715 0.424242 0.110 Uiso 0.353(11) 1 calc R U P A 1
H1C_13 H 0.952494 0.285287 0.436042 0.110 Uiso 0.353(11) 1 calc R U P A 1
C2_13 C 1.0902(17) 0.2270(17) 0.4449(9) 0.109(7) Uiso 0.353(11) 1 d D U P A 1
H2A_13 H 1.138337 0.238881 0.464430 0.131 Uiso 0.353(11) 1 calc R U P A 1
H2B_13 H 1.073008 0.169714 0.476186 0.131 Uiso 0.353(11) 1 calc R U P A 1
C3_13 C 1.1354(14) 0.2195(16) 0.3664(9) 0.102(6) Uiso 0.353(11) 1 d D U P A 1
H3A_13 H 1.145930 0.278337 0.333998 0.122 Uiso 0.353(11) 1 calc R U P A 1
H3B_13 H 1.089317 0.201412 0.349041 0.122 Uiso 0.353(11) 1 calc R U P A 1
C4_13 C 1.2289(13) 0.1568(16) 0.3554(10) 0.100(7) Uiso 0.353(11) 1 d D U P A 1
H4A_13 H 1.218989 0.098051 0.388303 0.120 Uiso 0.353(11) 1 calc R U P A 1
H4B_13 H 1.275682 0.175569 0.371478 0.120 Uiso 0.353(11) 1 calc R U P A 1
C5_13 C 1.2714(15) 0.1495(17) 0.2762(10) 0.105(8) Uiso 0.353(11) 1 d D U P A 1
H5A_13 H 1.330092 0.108206 0.275828 0.157 Uiso 0.353(11) 1 calc R U P A 1
H5B_13 H 1.227005 0.128868 0.259847 0.157 Uiso 0.353(11) 1 calc R U P A 1
H5C_13 H 1.283894 0.206652 0.242965 0.157 Uiso 0.353(11) 1 calc R U P A 1
C1_131 C 0.977(3) 0.316(3) 0.440(2) 0.319(18) Uiso 0.647(11) 1 d D U P A 2
H1A_131 H 0.962414 0.369944 0.401780 0.479 Uiso 0.647(11) 1 calc R U P A 2
H1B_131 H 0.928256 0.279977 0.452788 0.479 Uiso 0.647(11) 1 calc R U P A 2
H1C_131 H 0.979469 0.330550 0.483792 0.479 Uiso 0.647(11) 1 calc R U P A 2
C2_131 C 1.073(3) 0.266(2) 0.4115(18) 0.353(15) Uiso 0.647(11) 1 d D U P A 2
H2A_131 H 1.069589 0.254345 0.366358 0.423 Uiso 0.647(11) 1 calc R U P A 2
H2B_131 H 1.120579 0.304697 0.397227 0.423 Uiso 0.647(11) 1 calc R U P A 2
C3_131 C 1.110(3) 0.179(2) 0.4639(17) 0.360(15) Uiso 0.647(11) 1 d D U P A 2
H3A_131 H 1.056476 0.160432 0.505029 0.432 Uiso 0.647(11) 1 calc R U P A 2
H3B_131 H 1.156820 0.189352 0.484992 0.432 Uiso 0.647(11) 1 calc R U P A 2
C4_131 C 1.154(2) 0.101(2) 0.431(2) 0.377(16) Uiso 0.647(11) 1 d D U P A 2
H4A_131 H 1.211738 0.072699 0.449778 0.453 Uiso 0.647(11) 1 calc R U P A 2
H4B_131 H 1.172184 0.124940 0.377446 0.453 Uiso 0.647(11) 1 calc R U P A 2
C5_131 C 1.092(3) 0.030(3) 0.448(3) 0.43(2) Uiso 0.647(11) 1 d D U P A 2
H5A_131 H 1.127269 -0.014842 0.425072 0.647 Uiso 0.647(11) 1 calc R U P A 2
H5B_131 H 1.074805 0.004441 0.501590 0.647 Uiso 0.647(11) 1 calc R U P A 2
H5C_131 H 1.035105 0.056874 0.428993 0.647 Uiso 0.647(11) 1 calc R U P A 2

loop_
_atom_site_aniso_label
_atom_site_aniso_U_11
_atom_site_aniso_U_22
_atom_site_aniso_U_33
_atom_site_aniso_U_23
_atom_site_aniso_U_13
_atom_site_aniso_U_12
Mg1_1 0.0331(8) 0.0405(8) 0.0322(7) -0.0132(6) -0.0032(6) -0.0065(6)
O1_1 0.0310(15) 0.0395(17) 0.0316(15) -0.0117(13) -0.0053(12) -0.0042(13)
Br2_1 0.0398(3) 0.0632(4) 0.0310(3) -0.0136(2) -0.0069(2) -0.0016(2)
Mg2_1 0.0312(7) 0.0391(8) 0.0332(8) -0.0111(6) -0.0058(6) -0.0052(6)
Br1_1 0.0523(3) 0.0508(3) 0.0338(3) -0.0175(2) -0.0076(2) -0.0114(2)
Mg3_1 0.0290(7) 0.0428(8) 0.0347(8) -0.0151(6) -0.0043(6) -0.0042(6)
Mg4_1 0.0300(7) 0.0420(8) 0.0317(7) -0.0130(6) -0.0032(6) -0.0030(6)
N1_2 0.0306(19) 0.042(2) 0.0330(19) -0.0156(16) -0.0033(15) -0.0050(16)
C1_2 0.032(2) 0.046(3) 0.037(2) -0.019(2) -0.0048(18) -0.0040(19)
B1_2 0.032(3) 0.046(3) 0.039(3) -0.012(2) -0.007(2) -0.005(2)
N2_2 0.0289(18) 0.043(2) 0.036(2) -0.0167(17) -0.0052(15) -0.0020(16)
C2_2 0.033(2) 0.043(3) 0.042(3) -0.013(2) -0.011(2) -0.0033(19)
C3_2 0.029(2) 0.038(2) 0.042(2) -0.012(2) -0.0065(19) -0.0014(18)
C4_2 0.031(2) 0.044(3) 0.042(3) -0.010(2) -0.0061(19) -0.0043(19)
C5_2 0.030(2) 0.048(3) 0.051(3) -0.011(2) -0.008(2) -0.005(2)
C6_2 0.039(3) 0.044(3) 0.053(3) -0.015(2) -0.014(2) -0.008(2)
C7_2 0.037(2) 0.045(3) 0.045(3) -0.019(2) -0.010(2) -0.002(2)
C1_3 0.029(2) 0.054(3) 0.053(3) -0.026(2) 0.005(2) -0.014(2)
C2_3 0.029(2) 0.060(3) 0.075(4) -0.034(3) 0.010(2) -0.014(2)
C3_3 0.035(3) 0.067(4) 0.123(6) -0.062(4) 0.020(3) -0.023(3)
C4_3 0.060(4) 0.122(7) 0.088(5) -0.080(5) 0.034(4) -0.053(4)
C5_3 0.063(4) 0.092(5) 0.066(4) -0.054(4) 0.023(3) -0.039(4)
C6_3 0.047(3) 0.081(4) 0.052(3) -0.037(3) 0.012(2) -0.033(3)
C7_3 0.035(3) 0.045(3) 0.096(5) -0.024(3) -0.008(3) -0.002(2)
C8_3 0.042(3) 0.075(5) 0.172(9) -0.077(6) 0.010(4) -0.011(3)
C9_3 0.113(7) 0.151(8) 0.065(4) -0.067(5) 0.021(4) -0.070(6)
C10_3 0.060(3) 0.080(4) 0.040(3) -0.019(3) -0.004(3) -0.030(3)
N1_4 0.0311(19) 0.044(2) 0.036(2) -0.0143(17) -0.0059(15) -0.0066(16)
C1_4 0.033(2) 0.040(2) 0.036(2) -0.0119(19) -0.0062(18) -0.0033(19)
B1_4 0.034(3) 0.044(3) 0.034(3) -0.017(2) -0.003(2) -0.002(2)
N2_4 0.0319(19) 0.040(2) 0.0340(19) -0.0133(16) -0.0039(15) -0.0057(16)
C2_4 0.033(2) 0.043(3) 0.033(2) -0.013(2) -0.0018(18) -0.0026(19)
C3_4 0.035(2) 0.043(3) 0.036(2) -0.014(2) -0.0037(19) -0.0044(19)
C4_4 0.041(3) 0.043(3) 0.047(3) -0.011(2) -0.008(2) -0.007(2)
C5_4 0.042(3) 0.045(3) 0.051(3) -0.008(2) -0.013(2) 0.000(2)
C6_4 0.044(3) 0.047(3) 0.048(3) -0.009(2) -0.013(2) -0.002(2)
C7_4 0.037(2) 0.047(3) 0.042(3) -0.015(2) -0.008(2) -0.003(2)
C1_5 0.036(2) 0.037(2) 0.039(2) -0.011(2) -0.0076(19) -0.0020(19)
C2_5 0.045(3) 0.043(3) 0.047(3) -0.017(2) -0.006(2) -0.006(2)
C3_5 0.048(3) 0.045(3) 0.049(3) -0.020(2) -0.009(2) -0.010(2)
C4_5 0.047(3) 0.039(3) 0.052(3) -0.012(2) -0.015(2) -0.008(2)
C5_5 0.043(3) 0.042(3) 0.045(3) -0.010(2) -0.011(2) -0.006(2)
C6_5 0.034(2) 0.040(2) 0.041(3) -0.012(2) -0.0102(19) -0.0023(19)
C7_5 0.058(3) 0.056(3) 0.051(3) -0.027(3) 0.002(3) -0.015(3)
C8_5 0.071(4) 0.078(4) 0.062(4) -0.038(3) -0.007(3) -0.022(3)
C9_5 0.041(3) 0.059(3) 0.049(3) -0.010(3) -0.013(2) -0.013(2)
C10_5 0.038(3) 0.054(3) 0.038(3) -0.016(2) -0.005(2) -0.005(2)
N1_6 0.036(2) 0.043(2) 0.0283(18) -0.0122(16) -0.0030(15) -0.0048(16)
C1_6 0.032(2) 0.047(3) 0.036(2) -0.013(2) -0.0032(18) -0.010(2)
B1_6 0.039(3) 0.044(3) 0.035(3) -0.014(2) -0.006(2) -0.002(2)
N2_6 0.0299(19) 0.044(2) 0.035(2) -0.0142(17) -0.0003(15) -0.0092(16)
C2_6 0.026(2) 0.050(3) 0.041(3) -0.020(2) -0.0058(18) -0.0036(19)
C3_6 0.034(2) 0.048(3) 0.042(3) -0.018(2) -0.008(2) -0.004(2)
C4_6 0.054(3) 0.045(3) 0.042(3) -0.017(2) -0.009(2) -0.003(2)
C5_6 0.053(3) 0.044(3) 0.052(3) -0.024(2) -0.009(2) 0.000(2)
C6_6 0.047(3) 0.059(3) 0.047(3) -0.030(3) -0.003(2) -0.003(2)
C7_6 0.039(3) 0.055(3) 0.042(3) -0.022(2) -0.005(2) -0.005(2)
C1_7 0.055(3) 0.043(3) 0.036(2) -0.017(2) -0.005(2) 0.000(2)
C2_7 0.056(3) 0.044(3) 0.041(3) -0.018(2) -0.005(2) -0.005(2)
C3_7 0.063(4) 0.049(3) 0.043(3) -0.017(2) 0.000(3) -0.004(3)
C4_7 0.070(4) 0.064(4) 0.040(3) -0.009(3) -0.009(3) -0.001(3)
C5_7 0.065(4) 0.062(4) 0.042(3) -0.016(3) -0.014(3) 0.007(3)
C6_7 0.054(3) 0.048(3) 0.039(3) -0.017(2) -0.013(2) 0.007(2)
C7_7 0.056(3) 0.057(3) 0.046(3) -0.017(3) 0.005(2) -0.016(3)
C8_7 0.080(4) 0.065(4) 0.042(3) -0.016(3) 0.006(3) -0.014(3)
C9_7 0.089(5) 0.105(6) 0.052(4) -0.017(4) -0.029(4) 0.009(5)
C10_7 0.054(3) 0.060(4) 0.056(3) -0.021(3) -0.017(3) -0.001(3)
N1_8 0.0319(19) 0.041(2) 0.0326(19) -0.0116(16) -0.0046(15) -0.0043(16)
C1_8 0.032(2) 0.046(3) 0.034(2) -0.013(2) -0.0051(18) 0.0002(19)
B1_8 0.034(3) 0.046(3) 0.037(3) -0.016(2) -0.004(2) -0.005(2)
N2_8 0.0282(18) 0.042(2) 0.039(2) -0.0135(17) -0.0033(15) -0.0023(16)
C2_8 0.034(2) 0.046(3) 0.033(2) -0.012(2) -0.0017(19) -0.005(2)
C3_8 0.034(2) 0.049(3) 0.040(3) -0.016(2) -0.004(2) -0.003(2)
C4_8 0.035(3) 0.059(3) 0.041(3) -0.011(2) 0.001(2) -0.003(2)
C5_8 0.042(3) 0.066(4) 0.045(3) -0.012(3) 0.005(2) -0.008(3)
C6_8 0.051(3) 0.055(3) 0.039(3) -0.004(2) 0.002(2) -0.010(3)
C7_8 0.055(3) 0.046(3) 0.033(2) -0.008(2) 0.000(2) -0.003(2)
C1_9 0.029(2) 0.047(3) 0.032(2) -0.012(2) 0.0009(18) -0.0055(19)
C2_9 0.029(2) 0.052(3) 0.036(2) -0.013(2) -0.0048(18) -0.005(2)
C3_9 0.030(2) 0.059(3) 0.036(2) -0.009(2) -0.0054(19) -0.008(2)
C4_9 0.031(2) 0.051(3) 0.039(3) -0.005(2) -0.0050(19) -0.003(2)
C5_9 0.039(3) 0.049(3) 0.038(2) -0.016(2) 0.001(2) -0.005(2)
C6_9 0.030(2) 0.046(3) 0.038(2) -0.014(2) -0.0018(18) -0.0053(19)
C7_9 0.044(3) 0.060(3) 0.058(3) -0.023(3) -0.015(2) -0.008(2)
C8_9 0.058(3) 0.073(4) 0.052(3) -0.015(3) -0.021(3) -0.010(3)
C9_9 0.059(3) 0.043(3) 0.053(3) -0.014(2) -0.005(3) 0.002(2)
C10_9 0.043(3) 0.057(3) 0.055(3) -0.026(3) -0.012(2) -0.003(2)
O1_10 0.0438(19) 0.0466(19) 0.0345(17) -0.0143(15) -0.0063(14) -0.0064(15)
C1_10 0.049(3) 0.046(3) 0.041(3) -0.011(2) -0.009(2) -0.009(2)
C2_10 0.049(3) 0.058(3) 0.043(3) -0.007(2) -0.007(2) -0.008(3)
C3_10 0.049(3) 0.061(3) 0.041(3) -0.014(2) -0.010(2) -0.013(3)
C4_10 0.050(3) 0.054(3) 0.035(2) -0.017(2) -0.007(2) -0.010(2)
O1_11 0.0358(17) 0.056(2) 0.0365(17) -0.0169(15) -0.0082(14) -0.0022(15)
C1_11 0.039(3) 0.058(3) 0.052(3) -0.017(3) -0.013(2) -0.007(2)
C2_11 0.065(4) 0.103(6) 0.072(4) -0.035(4) -0.032(4) -0.011(4)
C3_11 0.070(4) 0.088(5) 0.048(3) -0.019(3) -0.019(3) -0.020(4)
C4_11 0.051(3) 0.061(3) 0.035(3) -0.014(2) -0.013(2) -0.005(2)
C1_12 0.092(7) 0.132(9) 0.228(15) -0.106(10) 0.013(8) -0.028(7)
C2_12 0.084(6) 0.076(5) 0.108(7) -0.028(5) -0.010(5) -0.004(4)
C3_12 0.071(5) 0.087(5) 0.101(6) -0.043(5) -0.021(4) 0.005(4)
C4_12 0.071(4) 0.070(4) 0.087(5) -0.027(4) -0.025(4) 0.007(4)
C5_12 0.085(6) 0.109(7) 0.104(7) -0.018(6) -0.003(5) -0.014(5)

loop_
_atom_type_symbol
_atom_type_description
_atom_type_scat_dispersion_real
_atom_type_scat_dispersion_imag
_atom_type_scat_source
C C 0.0181 0.0091 'International Tables Vol C Tables 4.2.6.8 and 6.1.1.4'
H H 0.0000 0.0000 'International Tables Vol C Tables 4.2.6.8 and 6.1.1.4'
B B 0.0090 0.0039 'International Tables Vol C Tables 4.2.6.8 and 6.1.1.4'
N N 0.0311 0.0180 'International Tables Vol C Tables 4.2.6.8 and 6.1.1.4'
O O 0.0492 0.0322 'International Tables Vol C Tables 4.2.6.8 and 6.1.1.4'
Mg Mg 0.1719 0.1771 'International Tables Vol C Tables 4.2.6.8 and 6.1.1.4'
Br Br -0.6763 1.2805 'International Tables Vol C Tables 4.2.6.8 and 6.1.1.4'

loop_
_exptl_crystal_face_index_h
_exptl_crystal_face_index_k
_exptl_crystal_face_index_l
_exptl_crystal_face_perp_dist
1 3 13 0.0945
-2 -3 -13 0.1312
-9 2 0 0.0706
9 -3 0 0.0614
-1 -10 -1 0.0534
1 10 1 0.0049

loop_
_geom_angle_atom_site_label_1
_geom_angle_atom_site_label_2
_geom_angle_atom_site_label_3
_geom_angle
_geom_angle_site_symmetry_1
_geom_angle_site_symmetry_3
_geom_angle_publ_flag
O1_1 Mg1_1 O1_10 119.58(15) . . ?
O1_1 Mg1_1 N1_2 99.41(15) . . ?
O1_10 Mg1_1 N1_2 106.09(16) . . ?
O1_1 Mg1_1 N2_6 100.24(15) . . ?
O1_10 Mg1_1 N2_6 108.70(16) . . ?
N1_2 Mg1_1 N2_6 123.59(16) . . ?
O1_1 Mg1_1 Mg4_1 36.73(10) . . ?
O1_10 Mg1_1 Mg4_1 143.58(12) . . ?
N1_2 Mg1_1 Mg4_1 105.59(12) . . ?
N2_6 Mg1_1 Mg4_1 66.56(11) . . ?
O1_1 Mg1_1 Mg3_1 37.12(10) . . ?
O1_10 Mg1_1 Mg3_1 111.91(11) . . ?
N1_2 Mg1_1 Mg3_1 66.38(11) . . ?
N2_6 Mg1_1 Mg3_1 132.41(12) . . ?
Mg4_1 Mg1_1 Mg3_1 66.09(5) . . ?
O1_1 Mg1_1 Mg2_1 31.68(10) . . ?
O1_10 Mg1_1 Mg2_1 90.96(11) . . ?
N1_2 Mg1_1 Mg2_1 123.42(12) . . ?
N2_6 Mg1_1 Mg2_1 98.99(11) . . ?
Mg4_1 Mg1_1 Mg2_1 56.30(4) . . ?
Mg3_1 Mg1_1 Mg2_1 57.25(4) . . ?
Mg1_1 O1_1 Mg4_1 106.58(15) . . ?
Mg1_1 O1_1 Mg3_1 106.22(16) . . ?
Mg4_1 O1_1 Mg3_1 121.09(17) . . ?
Mg1_1 O1_1 Mg2_1 117.07(16) . . ?
Mg4_1 O1_1 Mg2_1 102.47(15) . . ?
Mg3_1 O1_1 Mg2_1 104.13(15) . . ?
O1_1 Mg2_1 N1_8 97.90(15) . . ?
O1_1 Mg2_1 N2_4 97.47(15) . . ?
N1_8 Mg2_1 N2_4 122.67(16) . . ?
O1_1 Mg2_1 Br1_1 113.39(11) . . ?
N1_8 Mg2_1 Br1_1 112.43(13) . . ?
N2_4 Mg2_1 Br1_1 110.97(12) . . ?
O1_1 Mg2_1 Mg4_1 38.51(10) . . ?
N1_8 Mg2_1 Mg4_1 65.58(12) . . ?
N2_4 Mg2_1 Mg4_1 132.05(12) . . ?
Br1_1 Mg2_1 Mg4_1 105.90(6) . . ?
O1_1 Mg2_1 Mg3_1 37.90(10) . . ?
N1_8 Mg2_1 Mg3_1 99.04(12) . . ?
N2_4 Mg2_1 Mg3_1 64.85(11) . . ?
Br1_1 Mg2_1 Mg3_1 141.70(6) . . ?
Mg4_1 Mg2_1 Mg3_1 67.20(5) . . ?
O1_1 Mg2_1 Mg1_1 31.25(9) . . ?
N1_8 Mg2_1 Mg1_1 123.77(12) . . ?
N2_4 Mg2_1 Mg1_1 94.76(12) . . ?
Br1_1 Mg2_1 Mg1_1 85.78(5) . . ?
Mg4_1 Mg2_1 Mg1_1 58.24(5) . . ?
Mg3_1 Mg2_1 Mg1_1 57.96(5) . . ?
O1_1 Mg3_1 N1_4 98.20(15) . . ?
O1_1 Mg3_1 N2_2 97.25(15) . . ?
N1_4 Mg3_1 N2_2 115.24(17) . . ?
O1_1 Mg3_1 Br2_1 120.45(11) . . ?
N1_4 Mg3_1 Br2_1 117.41(12) . . ?
N2_2 Mg3_1 Br2_1 106.86(12) . . ?
O1_1 Mg3_1 Mg2_1 37.96(10) . . ?
N1_4 Mg3_1 Mg2_1 66.69(12) . . ?
N2_2 Mg3_1 Mg2_1 129.04(12) . . ?
Br2_1 Mg3_1 Mg2_1 116.59(6) . . ?
O1_1 Mg3_1 Mg1_1 36.66(9) . . ?
N1_4 Mg3_1 Mg1_1 97.02(12) . . ?
N2_2 Mg3_1 Mg1_1 64.51(11) . . ?
Br2_1 Mg3_1 Mg1_1 143.55(7) . . ?
Mg2_1 Mg3_1 Mg1_1 64.78(5) . . ?
O1_1 Mg3_1 Mg4_1 29.30(10) . . ?
N1_4 Mg3_1 Mg4_1 122.28(13) . . ?
N2_2 Mg3_1 Mg4_1 98.93(12) . . ?
Br2_1 Mg3_1 Mg4_1 92.49(5) . . ?
Mg2_1 Mg3_1 Mg4_1 55.70(5) . . ?
Mg1_1 Mg3_1 Mg4_1 56.84(5) . . ?
O1_1 Mg4_1 O1_11 114.94(16) . . ?
O1_1 Mg4_1 N1_6 99.19(15) . . ?
O1_11 Mg4_1 N1_6 107.42(16) . . ?
O1_1 Mg4_1 N2_8 101.33(15) . . ?
O1_11 Mg4_1 N2_8 105.71(16) . . ?
N1_6 Mg4_1 N2_8 128.39(17) . . ?
O1_1 Mg4_1 Mg2_1 39.02(10) . . ?
O1_11 Mg4_1 Mg2_1 140.30(12) . . ?
N1_6 Mg4_1 Mg2_1 106.63(13) . . ?
N2_8 Mg4_1 Mg2_1 66.66(12) . . ?
O1_1 Mg4_1 Mg1_1 36.69(10) . . ?
O1_11 Mg4_1 Mg1_1 113.13(12) . . ?
N1_6 Mg4_1 Mg1_1 64.43(12) . . ?
N2_8 Mg4_1 Mg1_1 131.97(13) . . ?
Mg2_1 Mg4_1 Mg1_1 65.46(5) . . ?
O1_1 Mg4_1 Mg3_1 29.62(10) . . ?
O1_11 Mg4_1 Mg3_1 87.83(12) . . ?
N1_6 Mg4_1 Mg3_1 120.73(13) . . ?
N2_8 Mg4_1 Mg3_1 98.81(12) . . ?
Mg2_1 Mg4_1 Mg3_1 57.11(5) . . ?
Mg1_1 Mg4_1 Mg3_1 57.07(5) . . ?
N2_2 N1_2 B1_2 120.2(4) . . ?
N2_2 N1_2 Mg1_1 114.1(3) . . ?
B1_2 N1_2 Mg1_1 125.6(3) . . ?
N2_2 C1_2 C2_2 125.3(4) . . ?
N2_2 C1_2 H1_2 117.3 . . ?
C2_2 C1_2 H1_2 117.3 . . ?
N1_2 B1_2 C3_2 118.3(4) . . ?
N1_2 B1_2 C1_3 117.2(4) . . ?
C3_2 B1_2 C1_3 124.5(4) . . ?
C1_2 N2_2 N1_2 120.9(4) . . ?
C1_2 N2_2 Mg3_1 124.1(3) . . ?
N1_2 N2_2 Mg3_1 115.0(3) . . ?
C7_2 C2_2 C3_2 121.7(4) . . ?
C7_2 C2_2 C1_2 120.5(4) . . ?
C3_2 C2_2 C1_2 117.8(4) . . ?
C2_2 C3_2 C4_2 117.0(4) . . ?
C2_2 C3_2 B1_2 117.3(4) . . ?
C4_2 C3_2 B1_2 125.7(4) . . ?
C5_2 C4_2 C3_2 121.1(5) . . ?
C5_2 C4_2 H4_2 119.4 . . ?
C3_2 C4_2 H4_2 119.4 . . ?
C4_2 C5_2 C6_2 120.9(5) . . ?
C4_2 C5_2 H5_2 119.6 . . ?
C6_2 C5_2 H5_2 119.6 . . ?
C7_2 C6_2 C5_2 119.0(5) . . ?
C7_2 C6_2 H6_2 120.5 . . ?
C5_2 C6_2 H6_2 120.5 . . ?
C6_2 C7_2 C2_2 120.3(5) . . ?
C6_2 C7_2 H7_2 119.8 . . ?
C2_2 C7_2 H7_2 119.8 . . ?
C2_3 C1_3 C6_3 119.5(5) . . ?
C2_3 C1_3 B1_2 120.6(5) . . ?
C6_3 C1_3 B1_2 119.9(5) . . ?
C1_3 C2_3 C3_3 119.9(6) . . ?
C1_3 C2_3 C7_3 120.4(5) . . ?
C3_3 C2_3 C7_3 119.7(6) . . ?
C4_3 C3_3 C2_3 118.7(7) . . ?
C4_3 C3_3 C8_3 120.7(7) . . ?
C2_3 C3_3 C8_3 120.6(8) . . ?
C5_3 C4_3 C3_3 122.8(6) . . ?
C5_3 C4_3 H4_3 118.6 . . ?
C3_3 C4_3 H4_3 118.6 . . ?
C4_3 C5_3 C6_3 118.6(7) . . ?
C4_3 C5_3 C9_3 119.9(6) . . ?
C6_3 C5_3 C9_3 121.5(8) . . ?
C5_3 C6_3 C1_3 120.4(7) . . ?
C5_3 C6_3 C10_3 118.6(6) . . ?
C1_3 C6_3 C10_3 120.9(5) . . ?
C2_3 C7_3 H7A_3 109.5 . . ?
C2_3 C7_3 H7B_3 109.5 . . ?
H7A_3 C7_3 H7B_3 109.5 . . ?
C2_3 C7_3 H7C_3 109.5 . . ?
H7A_3 C7_3 H7C_3 109.5 . . ?
H7B_3 C7_3 H7C_3 109.5 . . ?
C3_3 C8_3 H8A_3 109.5 . . ?
C3_3 C8_3 H8B_3 109.5 . . ?
H8A_3 C8_3 H8B_3 109.5 . . ?
C3_3 C8_3 H8C_3 109.5 . . ?
H8A_3 C8_3 H8C_3 109.5 . . ?
H8B_3 C8_3 H8C_3 109.5 . . ?
C5_3 C9_3 H9A_3 109.5 . . ?
C5_3 C9_3 H9B_3 109.5 . . ?
H9A_3 C9_3 H9B_3 109.5 . . ?
C5_3 C9_3 H9C_3 109.5 . . ?
H9A_3 C9_3 H9C_3 109.5 . . ?
H9B_3 C9_3 H9C_3 109.5 . . ?
C6_3 C10_3 H10A_3 109.5 . . ?
C6_3 C10_3 H10B_3 109.5 . . ?
H10A_3 C10_3 H10B_3 109.5 . . ?
C6_3 C10_3 H10C_3 109.5 . . ?
H10A_3 C10_3 H10C_3 109.5 . . ?
H10B_3 C10_3 H10C_3 109.5 . . ?
N2_4 N1_4 B1_4 120.4(4) . . ?
N2_4 N1_4 Mg3_1 113.0(3) . . ?
B1_4 N1_4 Mg3_1 126.5(3) . . ?
N2_4 C1_4 C2_4 125.6(5) . . ?
N2_4 C1_4 H1_4 117.2 . . ?
C2_4 C1_4 H1_4 117.2 . . ?
N1_4 B1_4 C3_4 118.3(5) . . ?
N1_4 B1_4 C1_5 118.5(4) . . ?
C3_4 B1_4 C1_5 123.2(4) . . ?
C1_4 N2_4 N1_4 120.8(4) . . ?
C1_4 N2_4 Mg2_1 124.0(3) . . ?
N1_4 N2_4 Mg2_1 115.0(3) . . ?
C7_4 C2_4 C3_4 120.9(5) . . ?
C7_4 C2_4 C1_4 120.8(5) . . ?
C3_4 C2_4 C1_4 118.4(4) . . ?
C4_4 C3_4 C2_4 118.0(5) . . ?
C4_4 C3_4 B1_4 125.5(5) . . ?
C2_4 C3_4 B1_4 116.5(4) . . ?
C5_4 C4_4 C3_4 121.1(5) . . ?
C5_4 C4_4 H4_4 119.4 . . ?
C3_4 C4_4 H4_4 119.4 . . ?
C4_4 C5_4 C6_4 119.8(5) . . ?
C4_4 C5_4 H5_4 120.1 . . ?
C6_4 C5_4 H5_4 120.1 . . ?
C7_4 C6_4 C5_4 120.4(5) . . ?
C7_4 C6_4 H6_4 119.8 . . ?
C5_4 C6_4 H6_4 119.8 . . ?
C6_4 C7_4 C2_4 119.8(5) . . ?
C6_4 C7_4 H7_4 120.1 . . ?
C2_4 C7_4 H7_4 120.1 . . ?
C2_5 C1_5 C6_5 120.0(5) . . ?
C2_5 C1_5 B1_4 119.8(4) . . ?
C6_5 C1_5 B1_4 120.2(4) . . ?
C1_5 C2_5 C3_5 119.7(5) . . ?
C1_5 C2_5 C7_5 120.9(5) . . ?
C3_5 C2_5 C7_5 119.4(5) . . ?
C4_5 C3_5 C2_5 119.4(5) . . ?
C4_5 C3_5 C8_5 120.0(5) . . ?
C2_5 C3_5 C8_5 120.6(5) . . ?
C3_5 C4_5 C5_5 121.7(5) . . ?
C3_5 C4_5 H4_5 119.2 . . ?
C5_5 C4_5 H4_5 119.2 . . ?
C6_5 C5_5 C4_5 119.0(5) . . ?
C6_5 C5_5 C9_5 121.7(5) . . ?
C4_5 C5_5 C9_5 119.2(5) . . ?
C5_5 C6_5 C1_5 120.1(5) . . ?
C5_5 C6_5 C10_5 120.3(4) . . ?
C1_5 C6_5 C10_5 119.6(4) . . ?
C2_5 C7_5 H7A_5 109.5 . . ?
C2_5 C7_5 H7B_5 109.5 . . ?
H7A_5 C7_5 H7B_5 109.5 . . ?
C2_5 C7_5 H7C_5 109.5 . . ?
H7A_5 C7_5 H7C_5 109.5 . . ?
H7B_5 C7_5 H7C_5 109.5 . . ?
C3_5 C8_5 H8A_5 109.5 . . ?
C3_5 C8_5 H8B_5 109.5 . . ?
H8A_5 C8_5 H8B_5 109.5 . . ?
C3_5 C8_5 H8C_5 109.5 . . ?
H8A_5 C8_5 H8C_5 109.5 . . ?
H8B_5 C8_5 H8C_5 109.5 . . ?
C5_5 C9_5 H9A_5 109.5 . . ?
C5_5 C9_5 H9B_5 109.5 . . ?
H9A_5 C9_5 H9B_5 109.5 . . ?
C5_5 C9_5 H9C_5 109.5 . . ?
H9A_5 C9_5 H9C_5 109.5 . . ?
H9B_5 C9_5 H9C_5 109.5 . . ?
C6_5 C10_5 H10A_5 109.5 . . ?
C6_5 C10_5 H10B_5 109.5 . . ?
H10A_5 C10_5 H10B_5 109.5 . . ?
C6_5 C10_5 H10C_5 109.5 . . ?
H10A_5 C10_5 H10C_5 109.5 . . ?
H10B_5 C10_5 H10C_5 109.5 . . ?
B1_6 N1_6 N2_6 120.5(4) . . ?
B1_6 N1_6 Mg4_1 121.5(3) . . ?
N2_6 N1_6 Mg4_1 117.7(3) . . ?
N2_6 C1_6 C2_6 125.6(5) . . ?
N2_6 C1_6 H1_6 117.2 . . ?
C2_6 C1_6 H1_6 117.2 . . ?
N1_6 B1_6 C3_6 118.5(5) . . ?
N1_6 B1_6 C1_7 119.2(4) . . ?
C3_6 B1_6 C1_7 122.3(5) . . ?
C1_6 N2_6 N1_6 120.5(4) . . ?
C1_6 N2_6 Mg1_1 129.1(3) . . ?
N1_6 N2_6 Mg1_1 110.4(3) . . ?
C3_6 C2_6 C7_6 121.4(5) . . ?
C3_6 C2_6 C1_6 118.3(4) . . ?
C7_6 C2_6 C1_6 120.3(5) . . ?
C4_6 C3_6 C2_6 118.1(5) . . ?
C4_6 C3_6 B1_6 125.3(5) . . ?
C2_6 C3_6 B1_6 116.5(4) . . ?
C5_6 C4_6 C3_6 120.9(5) . . ?
C5_6 C4_6 H4_6 119.6 . . ?
C3_6 C4_6 H4_6 119.6 . . ?
C6_6 C5_6 C4_6 120.0(5) . . ?
C6_6 C5_6 H5_6 120.0 . . ?
C4_6 C5_6 H5_6 120.0 . . ?
C7_6 C6_6 C5_6 120.9(5) . . ?
C7_6 C6_6 H6_6 119.5 . . ?
C5_6 C6_6 H6_6 119.5 . . ?
C6_6 C7_6 C2_6 118.6(5) . . ?
C6_6 C7_6 H7_6 120.7 . . ?
C2_6 C7_6 H7_6 120.7 . . ?
C6_7 C1_7 C2_7 120.5(5) . . ?
C6_7 C1_7 B1_6 119.9(5) . . ?
C2_7 C1_7 B1_6 119.5(5) . . ?
C1_7 C2_7 C3_7 118.9(5) . . ?
C1_7 C2_7 C7_7 120.1(5) . . ?
C3_7 C2_7 C7_7 121.0(5) . . ?
C4_7 C3_7 C2_7 118.4(6) . . ?
C4_7 C3_7 C8_7 120.9(5) . . ?
C2_7 C3_7 C8_7 120.6(6) . . ?
C5_7 C4_7 C3_7 124.2(6) . . ?
C5_7 C4_7 H4_7 117.9 . . ?
C3_7 C4_7 H4_7 117.9 . . ?
C4_7 C5_7 C6_7 118.0(6) . . ?
C4_7 C5_7 C9_7 121.2(6) . . ?
C6_7 C5_7 C9_7 120.8(6) . . ?
C5_7 C6_7 C1_7 119.9(6) . . ?
C5_7 C6_7 C10_7 119.6(5) . . ?
C1_7 C6_7 C10_7 120.4(5) . . ?
C2_7 C7_7 H7A_7 109.5 . . ?
C2_7 C7_7 H7B_7 109.5 . . ?
H7A_7 C7_7 H7B_7 109.5 . . ?
C2_7 C7_7 H7C_7 109.5 . . ?
H7A_7 C7_7 H7C_7 109.5 . . ?
H7B_7 C7_7 H7C_7 109.5 . . ?
C3_7 C8_7 H8A_7 109.5 . . ?
C3_7 C8_7 H8B_7 109.5 . . ?
H8A_7 C8_7 H8B_7 109.5 . . ?
C3_7 C8_7 H8C_7 109.5 . . ?
H8A_7 C8_7 H8C_7 109.5 . . ?
H8B_7 C8_7 H8C_7 109.5 . . ?
C5_7 C9_7 H9A_7 109.5 . . ?
C5_7 C9_7 H9B_7 109.5 . . ?
H9A_7 C9_7 H9B_7 109.5 . . ?
C5_7 C9_7 H9C_7 109.5 . . ?
H9A_7 C9_7 H9C_7 109.5 . . ?
H9B_7 C9_7 H9C_7 109.5 . . ?
C6_7 C10_7 H10A_7 109.5 . . ?
C6_7 C10_7 H10B_7 109.5 . . ?
H10A_7 C10_7 H10B_7 109.5 . . ?
C6_7 C10_7 H10C_7 109.5 . . ?
H10A_7 C10_7 H10C_7 109.5 . . ?
H10B_7 C10_7 H10C_7 109.5 . . ?
N2_8 N1_8 B1_8 121.1(4) . . ?
N2_8 N1_8 Mg2_1 117.3(3) . . ?
B1_8 N1_8 Mg2_1 121.3(3) . . ?
N2_8 C1_8 C2_8 124.8(4) . . ?
N2_8 C1_8 H1_8 117.6 . . ?
C2_8 C1_8 H1_8 117.6 . . ?
N1_8 B1_8 C3_8 117.9(5) . . ?
N1_8 B1_8 C1_9 117.8(4) . . ?
C3_8 B1_8 C1_9 124.2(4) . . ?
C1_8 N2_8 N1_8 120.7(4) . . ?
C1_8 N2_8 Mg4_1 130.1(3) . . ?
N1_8 N2_8 Mg4_1 108.9(3) . . ?
C3_8 C2_8 C7_8 120.1(4) . . ?
C3_8 C2_8 C1_8 118.4(4) . . ?
C7_8 C2_8 C1_8 121.5(5) . . ?
C2_8 C3_8 C4_8 117.3(5) . . ?
C2_8 C3_8 B1_8 117.1(4) . . ?
C4_8 C3_8 B1_8 125.6(5) . . ?
C5_8 C4_8 C3_8 122.4(5) . . ?
C5_8 C4_8 H4_8 118.8 . . ?
C3_8 C4_8 H4_8 118.8 . . ?
C4_8 C5_8 C6_8 120.0(5) . . ?
C4_8 C5_8 H5_8 120.0 . . ?
C6_8 C5_8 H5_8 120.0 . . ?
C7_8 C6_8 C5_8 120.1(5) . . ?
C7_8 C6_8 H6_8 120.0 . . ?
C5_8 C6_8 H6_8 120.0 . . ?
C6_8 C7_8 C2_8 120.2(5) . . ?
C6_8 C7_8 H7_8 119.9 . . ?
C2_8 C7_8 H7_8 119.9 . . ?
C2_9 C1_9 C6_9 118.8(4) . . ?
C2_9 C1_9 B1_8 120.1(4) . . ?
C6_9 C1_9 B1_8 121.1(4) . . ?
C1_9 C2_9 C3_9 121.0(5) . . ?
C1_9 C2_9 C7_9 119.7(4) . . ?
C3_9 C2_9 C7_9 119.2(5) . . ?
C4_9 C3_9 C2_9 118.5(5) . . ?
C4_9 C3_9 C8_9 119.7(5) . . ?
C2_9 C3_9 C8_9 121.8(5) . . ?
C3_9 C4_9 C5_9 121.7(5) . . ?
C3_9 C4_9 H4_9 119.1 . . ?
C5_9 C4_9 H4_9 119.1 . . ?
C6_9 C5_9 C4_9 119.3(5) . . ?
C6_9 C5_9 C9_9 121.7(5) . . ?
C4_9 C5_9 C9_9 119.0(5) . . ?
C5_9 C6_9 C1_9 120.6(5) . . ?
C5_9 C6_9 C10_9 119.6(5) . . ?
C1_9 C6_9 C10_9 119.8(4) . . ?
C2_9 C7_9 H7A_9 109.5 . . ?
C2_9 C7_9 H7B_9 109.5 . . ?
H7A_9 C7_9 H7B_9 109.5 . . ?
C2_9 C7_9 H7C_9 109.5 . . ?
H7A_9 C7_9 H7C_9 109.5 . . ?
H7B_9 C7_9 H7C_9 109.5 . . ?
C3_9 C8_9 H8A_9 109.5 . . ?
C3_9 C8_9 H8B_9 109.5 . . ?
H8A_9 C8_9 H8B_9 109.5 . . ?
C3_9 C8_9 H8C_9 109.5 . . ?
H8A_9 C8_9 H8C_9 109.5 . . ?
H8B_9 C8_9 H8C_9 109.5 . . ?
C5_9 C9_9 H9A_9 109.5 . . ?
C5_9 C9_9 H9B_9 109.5 . . ?
H9A_9 C9_9 H9B_9 109.5 . . ?
C5_9 C9_9 H9C_9 109.5 . . ?
H9A_9 C9_9 H9C_9 109.5 . . ?
H9B_9 C9_9 H9C_9 109.5 . . ?
C6_9 C10_9 H10A_9 109.5 . . ?
C6_9 C10_9 H10B_9 109.5 . . ?
H10A_9 C10_9 H10B_9 109.5 . . ?
C6_9 C10_9 H10C_9 109.5 . . ?
H10A_9 C10_9 H10C_9 109.5 . . ?
H10B_9 C10_9 H10C_9 109.5 . . ?
C1_10 O1_10 C4_10 106.5(4) . . ?
C1_10 O1_10 Mg1_1 127.6(3) . . ?
C4_10 O1_10 Mg1_1 123.7(3) . . ?
O1_10 C1_10 C2_10 103.9(4) . . ?
O1_10 C1_10 H1A_10 111.0 . . ?
C2_10 C1_10 H1A_10 111.0 . . ?
O1_10 C1_10 H1B_10 111.0 . . ?
C2_10 C1_10 H1B_10 111.0 . . ?
H1A_10 C1_10 H1B_10 109.0 . . ?
C1_10 C2_10 C3_10 102.7(4) . . ?
C1_10 C2_10 H2A_10 111.2 . . ?
C3_10 C2_10 H2A_10 111.2 . . ?
C1_10 C2_10 H2B_10 111.2 . . ?
C3_10 C2_10 H2B_10 111.2 . . ?
H2A_10 C2_10 H2B_10 109.1 . . ?
C4_10 C3_10 C2_10 105.3(4) . . ?
C4_10 C3_10 H3A_10 110.7 . . ?
C2_10 C3_10 H3A_10 110.7 . . ?
C4_10 C3_10 H3B_10 110.7 . . ?
C2_10 C3_10 H3B_10 110.7 . . ?
H3A_10 C3_10 H3B_10 108.8 . . ?
O1_10 C4_10 C3_10 105.7(4) . . ?
O1_10 C4_10 H4A_10 110.6 . . ?
C3_10 C4_10 H4A_10 110.6 . . ?
O1_10 C4_10 H4B_10 110.6 . . ?
C3_10 C4_10 H4B_10 110.6 . . ?
H4A_10 C4_10 H4B_10 108.7 . . ?
C1_11 O1_11 C4_11 109.8(4) . . ?
C1_11 O1_11 Mg4_1 124.9(3) . . ?
C4_11 O1_11 Mg4_1 124.4(3) . . ?
O1_11 C1_11 C2_11 104.5(5) . . ?
O1_11 C1_11 H1A_11 110.8 . . ?
C2_11 C1_11 H1A_11 110.8 . . ?
O1_11 C1_11 H1B_11 110.8 . . ?
C2_11 C1_11 H1B_11 110.8 . . ?
H1A_11 C1_11 H1B_11 108.9 . . ?
C3_11 C2_11 C1_11 103.0(5) . . ?
C3_11 C2_11 H2A_11 111.2 . . ?
C1_11 C2_11 H2A_11 111.2 . . ?
C3_11 C2_11 H2B_11 111.2 . . ?
C1_11 C2_11 H2B_11 111.2 . . ?
H2A_11 C2_11 H2B_11 109.1 . . ?
C2_11 C3_11 C4_11 104.5(5) . . ?
C2_11 C3_11 H3A_11 110.9 . . ?
C4_11 C3_11 H3A_11 110.9 . . ?
C2_11 C3_11 H3B_11 110.9 . . ?
C4_11 C3_11 H3B_11 110.9 . . ?
H3A_11 C3_11 H3B_11 108.9 . . ?
O1_11 C4_11 C3_11 104.8(5) . . ?
O1_11 C4_11 H4A_11 110.8 . . ?
C3_11 C4_11 H4A_11 110.8 . . ?
O1_11 C4_11 H4B_11 110.8 . . ?
C3_11 C4_11 H4B_11 110.8 . . ?
H4A_11 C4_11 H4B_11 108.9 . . ?
C2_12 C1_12 H1A_12 109.5 . . ?
C2_12 C1_12 H1B_12 109.5 . . ?
H1A_12 C1_12 H1B_12 109.5 . . ?
C2_12 C1_12 H1C_12 109.5 . . ?
H1A_12 C1_12 H1C_12 109.5 . . ?
H1B_12 C1_12 H1C_12 109.5 . . ?
C3_12 C2_12 C1_12 114.6(9) . . ?
C3_12 C2_12 H2A_12 108.6 . . ?
C1_12 C2_12 H2A_12 108.6 . . ?
C3_12 C2_12 H2B_12 108.6 . . ?
C1_12 C2_12 H2B_12 108.6 . . ?
H2A_12 C2_12 H2B_12 107.6 . . ?
C2_12 C3_12 C4_12 113.1(7) . . ?
C2_12 C3_12 H3A_12 109.0 . . ?
C4_12 C3_12 H3A_12 109.0 . . ?
C2_12 C3_12 H3B_12 109.0 . . ?
C4_12 C3_12 H3B_12 109.0 . . ?
H3A_12 C3_12 H3B_12 107.8 . . ?
C5_12 C4_12 C3_12 111.9(8) . . ?
C5_12 C4_12 H4A_12 109.2 . . ?
C3_12 C4_12 H4A_12 109.2 . . ?
C5_12 C4_12 H4B_12 109.2 . . ?
C3_12 C4_12 H4B_12 109.2 . . ?
H4A_12 C4_12 H4B_12 107.9 . . ?
C4_12 C5_12 H5A_12 109.5 . . ?
C4_12 C5_12 H5B_12 109.5 . . ?
H5A_12 C5_12 H5B_12 109.5 . . ?
C4_12 C5_12 H5C_12 109.5 . . ?
H5A_12 C5_12 H5C_12 109.5 . . ?
H5B_12 C5_12 H5C_12 109.5 . . ?
C2_13 C1_13 H1A_13 109.5 . . ?
C2_13 C1_13 H1B_13 109.5 . . ?
H1A_13 C1_13 H1B_13 109.5 . . ?
C2_13 C1_13 H1C_13 109.5 . . ?
H1A_13 C1_13 H1C_13 109.5 . . ?
H1B_13 C1_13 H1C_13 109.5 . . ?
C3_13 C2_13 C1_13 117.1(6) . . ?
C3_13 C2_13 H2A_13 108.0 . . ?
C1_13 C2_13 H2A_13 108.0 . . ?
C3_13 C2_13 H2B_13 108.0 . . ?
C1_13 C2_13 H2B_13 108.0 . . ?
H2A_13 C2_13 H2B_13 107.3 . . ?
C2_13 C3_13 C4_13 118.0(6) . . ?
C2_13 C3_13 H3A_13 107.8 . . ?
C4_13 C3_13 H3A_13 107.8 . . ?
C2_13 C3_13 H3B_13 107.8 . . ?
C4_13 C3_13 H3B_13 107.8 . . ?
H3A_13 C3_13 H3B_13 107.2 . . ?
C3_13 C4_13 C5_13 116.7(6) . . ?
C3_13 C4_13 H4A_13 108.1 . . ?
C5_13 C4_13 H4A_13 108.1 . . ?
C3_13 C4_13 H4B_13 108.1 . . ?
C5_13 C4_13 H4B_13 108.1 . . ?
H4A_13 C4_13 H4B_13 107.3 . . ?
C4_13 C5_13 H5A_13 109.5 . . ?
C4_13 C5_13 H5B_13 109.5 . . ?
H5A_13 C5_13 H5B_13 109.5 . . ?
C4_13 C5_13 H5C_13 109.5 . . ?
H5A_13 C5_13 H5C_13 109.5 . . ?
H5B_13 C5_13 H5C_13 109.5 . . ?
C2_131 C1_131 H1A_131 109.5 . . ?
C2_131 C1_131 H1B_131 109.5 . . ?
H1A_131 C1_131 H1B_131 109.5 . . ?
C2_131 C1_131 H1C_131 109.5 . . ?
H1A_131 C1_131 H1C_131 109.5 . . ?
H1B_131 C1_131 H1C_131 109.5 . . ?
C3_131 C2_131 C1_131 117.8(7) . . ?
C3_131 C2_131 H2A_131 107.9 . . ?
C1_131 C2_131 H2A_131 107.9 . . ?
C3_131 C2_131 H2B_131 107.9 . . ?
C1_131 C2_131 H2B_131 107.9 . . ?
H2A_131 C2_131 H2B_131 107.2 . . ?
C2_131 C3_131 C4_131 117.7(7) . . ?
C2_131 C3_131 H3A_131 107.9 . . ?
C4_131 C3_131 H3A_131 107.9 . . ?
C2_131 C3_131 H3B_131 107.9 . . ?
C4_131 C3_131 H3B_131 107.9 . . ?
H3A_131 C3_131 H3B_131 107.2 . . ?
C3_131 C4_131 C5_131 117.0(7) . . ?
C3_131 C4_131 H4A_131 108.1 . . ?
C5_131 C4_131 H4A_131 108.1 . . ?
C3_131 C4_131 H4B_131 108.1 . . ?
C5_131 C4_131 H4B_131 108.1 . . ?
H4A_131 C4_131 H4B_131 107.3 . . ?
C4_131 C5_131 H5A_131 109.5 . . ?
C4_131 C5_131 H5B_131 109.5 . . ?
H5A_131 C5_131 H5B_131 109.5 . . ?
C4_131 C5_131 H5C_131 109.5 . . ?
H5A_131 C5_131 H5C_131 109.5 . . ?
H5B_131 C5_131 H5C_131 109.5 . . ?

loop_
_geom_bond_atom_site_label_1
_geom_bond_atom_site_label_2
_geom_bond_distance
_geom_bond_site_symmetry_2
_geom_bond_publ_flag
Mg1_1 O1_1 1.945(3) . ?
Mg1_1 O1_10 2.023(4) . ?
Mg1_1 N1_2 2.057(4) . ?
Mg1_1 N2_6 2.094(4) . ?
Mg1_1 Mg4_1 3.119(2) . ?
Mg1_1 Mg3_1 3.127(2) . ?
Mg1_1 Mg2_1 3.337(2) . ?
O1_1 Mg4_1 1.946(3) . ?
O1_1 Mg3_1 1.966(3) . ?
O1_1 Mg2_1 1.968(3) . ?
Br2_1 Mg3_1 2.4932(16) . ?
Mg2_1 N1_8 2.039(4) . ?
Mg2_1 N2_4 2.090(4) . ?
Mg2_1 Br1_1 2.4844(16) . ?
Mg2_1 Mg4_1 3.052(2) . ?
Mg2_1 Mg3_1 3.103(2) . ?
Mg3_1 N1_4 2.063(4) . ?
Mg3_1 N2_2 2.101(4) . ?
Mg3_1 Mg4_1 3.406(2) . ?
Mg4_1 O1_11 1.998(4) . ?
Mg4_1 N1_6 2.059(4) . ?
Mg4_1 N2_8 2.119(4) . ?
N1_2 N2_2 1.399(5) . ?
N1_2 B1_2 1.417(6) . ?
C1_2 N2_2 1.301(6) . ?
C1_2 C2_2 1.439(7) . ?
C1_2 H1_2 0.9500 . ?
B1_2 C3_2 1.533(7) . ?
B1_2 C1_3 1.593(7) . ?
C2_2 C7_2 1.397(7) . ?
C2_2 C3_2 1.405(7) . ?
C3_2 C4_2 1.411(6) . ?
C4_2 C5_2 1.378(7) . ?
C4_2 H4_2 0.9500 . ?
C5_2 C6_2 1.406(7) . ?
C5_2 H5_2 0.9500 . ?
C6_2 C7_2 1.375(7) . ?
C6_2 H6_2 0.9500 . ?
C7_2 H7_2 0.9500 . ?
C1_3 C2_3 1.392(8) . ?
C1_3 C6_3 1.412(8) . ?
C2_3 C3_3 1.411(8) . ?
C2_3 C7_3 1.503(9) . ?
C3_3 C4_3 1.390(12) . ?
C3_3 C8_3 1.508(10) . ?
C4_3 C5_3 1.366(11) . ?
C4_3 H4_3 0.9500 . ?
C5_3 C6_3 1.403(8) . ?
C5_3 C9_3 1.513(11) . ?
C6_3 C10_3 1.505(9) . ?
C7_3 H7A_3 0.9800 . ?
C7_3 H7B_3 0.9800 . ?
C7_3 H7C_3 0.9800 . ?
C8_3 H8A_3 0.9800 . ?
C8_3 H8B_3 0.9800 . ?
C8_3 H8C_3 0.9800 . ?
C9_3 H9A_3 0.9800 . ?
C9_3 H9B_3 0.9800 . ?
C9_3 H9C_3 0.9800 . ?
C10_3 H10A_3 0.9800 . ?
C10_3 H10B_3 0.9800 . ?
C10_3 H10C_3 0.9800 . ?
N1_4 N2_4 1.402(5) . ?
N1_4 B1_4 1.408(7) . ?
C1_4 N2_4 1.299(6) . ?
C1_4 C2_4 1.423(7) . ?
C1_4 H1_4 0.9500 . ?
B1_4 C3_4 1.546(7) . ?
B1_4 C1_5 1.585(7) . ?
C2_4 C7_4 1.402(7) . ?
C2_4 C3_4 1.412(7) . ?
C3_4 C4_4 1.397(7) . ?
C4_4 C5_4 1.388(7) . ?
C4_4 H4_4 0.9500 . ?
C5_4 C6_4 1.402(8) . ?
C5_4 H5_4 0.9500 . ?
C6_4 C7_4 1.371(7) . ?
C6_4 H6_4 0.9500 . ?
C7_4 H7_4 0.9500 . ?
C1_5 C2_5 1.400(7) . ?
C1_5 C6_5 1.427(7) . ?
C2_5 C3_5 1.415(7) . ?
C2_5 C7_5 1.506(7) . ?
C3_5 C4_5 1.394(7) . ?
C3_5 C8_5 1.513(8) . ?
C4_5 C5_5 1.405(7) . ?
C4_5 H4_5 0.9500 . ?
C5_5 C6_5 1.395(7) . ?
C5_5 C9_5 1.508(7) . ?
C6_5 C10_5 1.501(7) . ?
C7_5 H7A_5 0.9800 . ?
C7_5 H7B_5 0.9800 . ?
C7_5 H7C_5 0.9800 . ?
C8_5 H8A_5 0.9800 . ?
C8_5 H8B_5 0.9800 . ?
C8_5 H8C_5 0.9800 . ?
C9_5 H9A_5 0.9800 . ?
C9_5 H9B_5 0.9800 . ?
C9_5 H9C_5 0.9800 . ?
C10_5 H10A_5 0.9800 . ?
C10_5 H10B_5 0.9800 . ?
C10_5 H10C_5 0.9800 . ?
N1_6 B1_6 1.396(7) . ?
N1_6 N2_6 1.408(5) . ?
C1_6 N2_6 1.297(6) . ?
C1_6 C2_6 1.432(7) . ?
C1_6 H1_6 0.9500 . ?
B1_6 C3_6 1.553(7) . ?
B1_6 C1_7 1.583(7) . ?
C2_6 C3_6 1.402(7) . ?
C2_6 C7_6 1.409(7) . ?
C3_6 C4_6 1.396(7) . ?
C4_6 C5_6 1.390(7) . ?
C4_6 H4_6 0.9500 . ?
C5_6 C6_6 1.389(8) . ?
C5_6 H5_6 0.9500 . ?
C6_6 C7_6 1.383(8) . ?
C6_6 H6_6 0.9500 . ?
C7_6 H7_6 0.9500 . ?
C1_7 C6_7 1.416(8) . ?
C1_7 C2_7 1.418(8) . ?
C2_7 C3_7 1.420(8) . ?
C2_7 C7_7 1.487(8) . ?
C3_7 C4_7 1.385(9) . ?
C3_7 C8_7 1.515(9) . ?
C4_7 C5_7 1.382(9) . ?
C4_7 H4_7 0.9500 . ?
C5_7 C6_7 1.410(8) . ?
C5_7 C9_7 1.514(10) . ?
C6_7 C10_7 1.510(8) . ?
C7_7 H7A_7 0.9800 . ?
C7_7 H7B_7 0.9800 . ?
C7_7 H7C_7 0.9800 . ?
C8_7 H8A_7 0.9800 . ?
C8_7 H8B_7 0.9800 . ?
C8_7 H8C_7 0.9800 . ?
C9_7 H9A_7 0.9800 . ?
C9_7 H9B_7 0.9800 . ?
C9_7 H9C_7 0.9800 . ?
C10_7 H10A_7 0.9800 . ?
C10_7 H10B_7 0.9800 . ?
C10_7 H10C_7 0.9800 . ?
N1_8 N2_8 1.389(5) . ?
N1_8 B1_8 1.419(7) . ?
C1_8 N2_8 1.304(6) . ?
C1_8 C2_8 1.437(6) . ?
C1_8 H1_8 0.9500 . ?
B1_8 C3_8 1.527(8) . ?
B1_8 C1_9 1.586(7) . ?
C2_8 C3_8 1.409(7) . ?
C2_8 C7_8 1.425(7) . ?
C3_8 C4_8 1.410(7) . ?
C4_8 C5_8 1.365(8) . ?
C4_8 H4_8 0.9500 . ?
C5_8 C6_8 1.403(8) . ?
C5_8 H5_8 0.9500 . ?
C6_8 C7_8 1.369(7) . ?
C6_8 H6_8 0.9500 . ?
C7_8 H7_8 0.9500 . ?
C1_9 C2_9 1.399(7) . ?
C1_9 C6_9 1.412(7) . ?
C2_9 C3_9 1.404(7) . ?
C2_9 C7_9 1.512(7) . ?
C3_9 C4_9 1.391(8) . ?
C3_9 C8_9 1.522(7) . ?
C4_9 C5_9 1.392(7) . ?
C4_9 H4_9 0.9500 . ?
C5_9 C6_9 1.391(7) . ?
C5_9 C9_9 1.501(7) . ?
C6_9 C10_9 1.505(7) . ?
C7_9 H7A_9 0.9800 . ?
C7_9 H7B_9 0.9800 . ?
C7_9 H7C_9 0.9800 . ?
C8_9 H8A_9 0.9800 . ?
C8_9 H8B_9 0.9800 . ?
C8_9 H8C_9 0.9800 . ?
C9_9 H9A_9 0.9800 . ?
C9_9 H9B_9 0.9800 . ?
C9_9 H9C_9 0.9800 . ?
C10_9 H10A_9 0.9800 . ?
C10_9 H10B_9 0.9800 . ?
C10_9 H10C_9 0.9800 . ?
O1_10 C1_10 1.448(6) . ?
O1_10 C4_10 1.462(6) . ?
C1_10 C2_10 1.507(7) . ?
C1_10 H1A_10 0.9900 . ?
C1_10 H1B_10 0.9900 . ?
C2_10 C3_10 1.532(8) . ?
C2_10 H2A_10 0.9900 . ?
C2_10 H2B_10 0.9900 . ?
C3_10 C4_10 1.528(8) . ?
C3_10 H3A_10 0.9900 . ?
C3_10 H3B_10 0.9900 . ?
C4_10 H4A_10 0.9900 . ?
C4_10 H4B_10 0.9900 . ?
O1_11 C1_11 1.454(6) . ?
O1_11 C4_11 1.465(6) . ?
C1_11 C2_11 1.527(8) . ?
C1_11 H1A_11 0.9900 . ?
C1_11 H1B_11 0.9900 . ?
C2_11 C3_11 1.480(10) . ?
C2_11 H2A_11 0.9900 . ?
C2_11 H2B_11 0.9900 . ?
C3_11 C4_11 1.498(8) . ?
C3_11 H3A_11 0.9900 . ?
C3_11 H3B_11 0.9900 . ?
C4_11 H4A_11 0.9900 . ?
C4_11 H4B_11 0.9900 . ?
C1_12 C2_12 1.550(14) . ?
C1_12 H1A_12 0.9800 . ?
C1_12 H1B_12 0.9800 . ?
C1_12 H1C_12 0.9800 . ?
C2_12 C3_12 1.541(12) . ?
C2_12 H2A_12 0.9900 . ?
C2_12 H2B_12 0.9900 . ?
C3_12 C4_12 1.560(11) . ?
C3_12 H3A_12 0.9900 . ?
C3_12 H3B_12 0.9900 . ?
C4_12 C5_12 1.473(11) . ?
C4_12 H4A_12 0.9900 . ?
C4_12 H4B_12 0.9900 . ?
C5_12 H5A_12 0.9800 . ?
C5_12 H5B_12 0.9800 . ?
C5_12 H5C_12 0.9800 . ?
C1_13 C2_13 1.554(5) . ?
C1_13 H1A_13 0.9800 . ?
C1_13 H1B_13 0.9800 . ?
C1_13 H1C_13 0.9800 . ?
C2_13 C3_13 1.547(5) . ?
C2_13 H2A_13 0.9900 . ?
C2_13 H2B_13 0.9900 . ?
C3_13 C4_13 1.547(5) . ?
C3_13 H3A_13 0.9900 . ?
C3_13 H3B_13 0.9900 . ?
C4_13 C5_13 1.554(5) . ?
C4_13 H4A_13 0.9900 . ?
C4_13 H4B_13 0.9900 . ?
C5_13 H5A_13 0.9800 . ?
C5_13 H5B_13 0.9800 . ?
C5_13 H5C_13 0.9800 . ?
C1_131 C2_131 1.550(5) . ?
C1_131 H1A_131 0.9800 . ?
C1_131 H1B_131 0.9800 . ?
C1_131 H1C_131 0.9800 . ?
C2_131 C3_131 1.547(5) . ?
C2_131 H2A_131 0.9900 . ?
C2_131 H2B_131 0.9900 . ?
C3_131 C4_131 1.549(5) . ?
C3_131 H3A_131 0.9900 . ?
C3_131 H3B_131 0.9900 . ?
C4_131 C5_131 1.554(5) . ?
C4_131 H4A_131 0.9900 . ?
C4_131 H4B_131 0.9900 . ?
C5_131 H5A_131 0.9800 . ?
C5_131 H5B_131 0.9800 . ?
C5_131 H5C_131 0.9800 . ?

loop_
_geom_torsion_atom_site_label_1
_geom_torsion_atom_site_label_2
_geom_torsion_atom_site_label_3
_geom_torsion_atom_site_label_4
_geom_torsion
_geom_torsion_site_symmetry_1
_geom_torsion_site_symmetry_2
_geom_torsion_site_symmetry_3
_geom_torsion_site_symmetry_4
_geom_torsion_publ_flag
N2_2 N1_2 B1_2 C3_2 2.1(7) . . . . ?
Mg1_1 N1_2 B1_2 C3_2 -175.2(3) . . . . ?
N2_2 N1_2 B1_2 C1_3 -177.5(4) . . . . ?
Mg1_1 N1_2 B1_2 C1_3 5.2(7) . . . . ?
C2_2 C1_2 N2_2 N1_2 -2.6(7) . . . . ?
C2_2 C1_2 N2_2 Mg3_1 176.1(4) . . . . ?
B1_2 N1_2 N2_2 C1_2 0.8(6) . . . . ?
Mg1_1 N1_2 N2_2 C1_2 178.5(4) . . . . ?
B1_2 N1_2 N2_2 Mg3_1 -178.0(3) . . . . ?
Mg1_1 N1_2 N2_2 Mg3_1 -0.3(4) . . . . ?
N2_2 C1_2 C2_2 C7_2 -177.5(5) . . . . ?
N2_2 C1_2 C2_2 C3_2 1.2(7) . . . . ?
C7_2 C2_2 C3_2 C4_2 1.5(7) . . . . ?
C1_2 C2_2 C3_2 C4_2 -177.1(4) . . . . ?
C7_2 C2_2 C3_2 B1_2 -179.5(5) . . . . ?
C1_2 C2_2 C3_2 B1_2 1.8(7) . . . . ?
N1_2 B1_2 C3_2 C2_2 -3.4(7) . . . . ?
C1_3 B1_2 C3_2 C2_2 176.2(5) . . . . ?
N1_2 B1_2 C3_2 C4_2 175.5(5) . . . . ?
C1_3 B1_2 C3_2 C4_2 -5.0(8) . . . . ?
C2_2 C3_2 C4_2 C5_2 -0.4(7) . . . . ?
B1_2 C3_2 C4_2 C5_2 -179.3(5) . . . . ?
C3_2 C4_2 C5_2 C6_2 -0.8(8) . . . . ?
C4_2 C5_2 C6_2 C7_2 1.0(8) . . . . ?
C5_2 C6_2 C7_2 C2_2 0.1(8) . . . . ?
C3_2 C2_2 C7_2 C6_2 -1.3(8) . . . . ?
C1_2 C2_2 C7_2 C6_2 177.3(5) . . . . ?
N1_2 B1_2 C1_3 C2_3 80.0(6) . . . . ?
C3_2 B1_2 C1_3 C2_3 -99.5(6) . . . . ?
N1_2 B1_2 C1_3 C6_3 -99.7(6) . . . . ?
C3_2 B1_2 C1_3 C6_3 80.8(6) . . . . ?
C6_3 C1_3 C2_3 C3_3 3.0(7) . . . . ?
B1_2 C1_3 C2_3 C3_3 -176.7(5) . . . . ?
C6_3 C1_3 C2_3 C7_3 -177.2(5) . . . . ?
B1_2 C1_3 C2_3 C7_3 3.1(7) . . . . ?
C1_3 C2_3 C3_3 C4_3 -2.8(8) . . . . ?
C7_3 C2_3 C3_3 C4_3 177.4(5) . . . . ?
C1_3 C2_3 C3_3 C8_3 180.0(5) . . . . ?
C7_3 C2_3 C3_3 C8_3 0.2(8) . . . . ?
C2_3 C3_3 C4_3 C5_3 0.4(9) . . . . ?
C8_3 C3_3 C4_3 C5_3 177.6(6) . . . . ?
C3_3 C4_3 C5_3 C6_3 1.7(9) . . . . ?
C3_3 C4_3 C5_3 C9_3 -179.3(6) . . . . ?
C4_3 C5_3 C6_3 C1_3 -1.5(8) . . . . ?
C9_3 C5_3 C6_3 C1_3 179.5(6) . . . . ?
C4_3 C5_3 C6_3 C10_3 178.1(5) . . . . ?
C9_3 C5_3 C6_3 C10_3 -0.9(9) . . . . ?
C2_3 C1_3 C6_3 C5_3 -0.8(8) . . . . ?
B1_2 C1_3 C6_3 C5_3 178.9(5) . . . . ?
C2_3 C1_3 C6_3 C10_3 179.6(5) . . . . ?
B1_2 C1_3 C6_3 C10_3 -0.7(7) . . . . ?
N2_4 N1_4 B1_4 C3_4 -1.7(6) . . . . ?
Mg3_1 N1_4 B1_4 C3_4 175.0(3) . . . . ?
N2_4 N1_4 B1_4 C1_5 179.2(4) . . . . ?
Mg3_1 N1_4 B1_4 C1_5 -4.0(6) . . . . ?
C2_4 C1_4 N2_4 N1_4 1.1(7) . . . . ?
C2_4 C1_4 N2_4 Mg2_1 176.7(3) . . . . ?
B1_4 N1_4 N2_4 C1_4 0.2(6) . . . . ?
Mg3_1 N1_4 N2_4 C1_4 -177.0(3) . . . . ?
B1_4 N1_4 N2_4 Mg2_1 -175.7(3) . . . . ?
Mg3_1 N1_4 N2_4 Mg2_1 7.1(4) . . . . ?
N2_4 C1_4 C2_4 C7_4 179.0(5) . . . . ?
N2_4 C1_4 C2_4 C3_4 -0.7(7) . . . . ?
C7_4 C2_4 C3_4 C4_4 -0.7(7) . . . . ?
C1_4 C2_4 C3_4 C4_4 179.0(4) . . . . ?
C7_4 C2_4 C3_4 B1_4 179.4(4) . . . . ?
C1_4 C2_4 C3_4 B1_4 -0.8(6) . . . . ?
N1_4 B1_4 C3_4 C4_4 -177.8(5) . . . . ?
C1_5 B1_4 C3_4 C4_4 1.2(8) . . . . ?
N1_4 B1_4 C3_4 C2_4 2.0(6) . . . . ?
C1_5 B1_4 C3_4 C2_4 -179.0(4) . . . . ?
C2_4 C3_4 C4_4 C5_4 1.2(7) . . . . ?
B1_4 C3_4 C4_4 C5_4 -179.0(5) . . . . ?
C3_4 C4_4 C5_4 C6_4 -1.1(8) . . . . ?
C4_4 C5_4 C6_4 C7_4 0.6(8) . . . . ?
C5_4 C6_4 C7_4 C2_4 -0.1(8) . . . . ?
C3_4 C2_4 C7_4 C6_4 0.2(7) . . . . ?
C1_4 C2_4 C7_4 C6_4 -179.5(5) . . . . ?
N1_4 B1_4 C1_5 C2_5 91.1(6) . . . . ?
C3_4 B1_4 C1_5 C2_5 -88.0(6) . . . . ?
N1_4 B1_4 C1_5 C6_5 -89.4(6) . . . . ?
C3_4 B1_4 C1_5 C6_5 91.5(6) . . . . ?
C6_5 C1_5 C2_5 C3_5 1.3(7) . . . . ?
B1_4 C1_5 C2_5 C3_5 -179.2(5) . . . . ?
C6_5 C1_5 C2_5 C7_5 179.7(5) . . . . ?
B1_4 C1_5 C2_5 C7_5 -0.8(7) . . . . ?
C1_5 C2_5 C3_5 C4_5 -3.5(8) . . . . ?
C7_5 C2_5 C3_5 C4_5 178.1(5) . . . . ?
C1_5 C2_5 C3_5 C8_5 176.3(5) . . . . ?
C7_5 C2_5 C3_5 C8_5 -2.1(8) . . . . ?
C2_5 C3_5 C4_5 C5_5 2.5(8) . . . . ?
C8_5 C3_5 C4_5 C5_5 -177.3(5) . . . . ?
C3_5 C4_5 C5_5 C6_5 0.7(8) . . . . ?
C3_5 C4_5 C5_5 C9_5 179.8(5) . . . . ?
C4_5 C5_5 C6_5 C1_5 -2.9(7) . . . . ?
C9_5 C5_5 C6_5 C1_5 178.0(5) . . . . ?
C4_5 C5_5 C6_5 C10_5 174.8(5) . . . . ?
C9_5 C5_5 C6_5 C10_5 -4.3(7) . . . . ?
C2_5 C1_5 C6_5 C5_5 1.9(7) . . . . ?
B1_4 C1_5 C6_5 C5_5 -177.6(4) . . . . ?
C2_5 C1_5 C6_5 C10_5 -175.8(5) . . . . ?
B1_4 C1_5 C6_5 C10_5 4.7(7) . . . . ?
N2_6 N1_6 B1_6 C3_6 0.0(7) . . . . ?
Mg4_1 N1_6 B1_6 C3_6 -173.7(3) . . . . ?
N2_6 N1_6 B1_6 C1_7 -178.7(4) . . . . ?
Mg4_1 N1_6 B1_6 C1_7 7.7(7) . . . . ?
C2_6 C1_6 N2_6 N1_6 1.9(7) . . . . ?
C2_6 C1_6 N2_6 Mg1_1 -174.7(3) . . . . ?
B1_6 N1_6 N2_6 C1_6 -2.1(6) . . . . ?
Mg4_1 N1_6 N2_6 C1_6 171.8(3) . . . . ?
B1_6 N1_6 N2_6 Mg1_1 175.1(4) . . . . ?
Mg4_1 N1_6 N2_6 Mg1_1 -11.0(4) . . . . ?
N2_6 C1_6 C2_6 C3_6 0.7(7) . . . . ?
N2_6 C1_6 C2_6 C7_6 179.6(5) . . . . ?
C7_6 C2_6 C3_6 C4_6 -1.8(7) . . . . ?
C1_6 C2_6 C3_6 C4_6 177.0(5) . . . . ?
C7_6 C2_6 C3_6 B1_6 178.5(5) . . . . ?
C1_6 C2_6 C3_6 B1_6 -2.7(7) . . . . ?
N1_6 B1_6 C3_6 C4_6 -177.3(5) . . . . ?
C1_7 B1_6 C3_6 C4_6 1.3(8) . . . . ?
N1_6 B1_6 C3_6 C2_6 2.4(7) . . . . ?
C1_7 B1_6 C3_6 C2_6 -179.0(5) . . . . ?
C2_6 C3_6 C4_6 C5_6 -0.7(8) . . . . ?
B1_6 C3_6 C4_6 C5_6 179.0(5) . . . . ?
C3_6 C4_6 C5_6 C6_6 3.2(9) . . . . ?
C4_6 C5_6 C6_6 C7_6 -3.4(9) . . . . ?
C5_6 C6_6 C7_6 C2_6 1.0(8) . . . . ?
C3_6 C2_6 C7_6 C6_6 1.7(7) . . . . ?
C1_6 C2_6 C7_6 C6_6 -177.2(5) . . . . ?
N1_6 B1_6 C1_7 C6_7 92.7(6) . . . . ?
C3_6 B1_6 C1_7 C6_7 -86.0(6) . . . . ?
N1_6 B1_6 C1_7 C2_7 -89.9(6) . . . . ?
C3_6 B1_6 C1_7 C2_7 91.5(6) . . . . ?
C6_7 C1_7 C2_7 C3_7 -0.4(7) . . . . ?
B1_6 C1_7 C2_7 C3_7 -177.8(5) . . . . ?
C6_7 C1_7 C2_7 C7_7 179.6(5) . . . . ?
B1_6 C1_7 C2_7 C7_7 2.1(7) . . . . ?
C1_7 C2_7 C3_7 C4_7 -0.9(8) . . . . ?
C7_7 C2_7 C3_7 C4_7 179.2(5) . . . . ?
C1_7 C2_7 C3_7 C8_7 179.2(5) . . . . ?
C7_7 C2_7 C3_7 C8_7 -0.7(8) . . . . ?
C2_7 C3_7 C4_7 C5_7 0.9(9) . . . . ?
C8_7 C3_7 C4_7 C5_7 -179.2(6) . . . . ?
C3_7 C4_7 C5_7 C6_7 0.3(10) . . . . ?
C3_7 C4_7 C5_7 C9_7 -179.2(6) . . . . ?
C4_7 C5_7 C6_7 C1_7 -1.5(8) . . . . ?
C9_7 C5_7 C6_7 C1_7 178.0(6) . . . . ?
C4_7 C5_7 C6_7 C10_7 177.1(5) . . . . ?
C9_7 C5_7 C6_7 C10_7 -3.4(9) . . . . ?
C2_7 C1_7 C6_7 C5_7 1.6(8) . . . . ?
B1_6 C1_7 C6_7 C5_7 179.0(5) . . . . ?
C2_7 C1_7 C6_7 C10_7 -177.0(5) . . . . ?
B1_6 C1_7 C6_7 C10_7 0.5(7) . . . . ?
N2_8 N1_8 B1_8 C3_8 2.5(7) . . . . ?
Mg2_1 N1_8 B1_8 C3_8 -171.2(3) . . . . ?
N2_8 N1_8 B1_8 C1_9 -177.8(4) . . . . ?
Mg2_1 N1_8 B1_8 C1_9 8.4(6) . . . . ?
C2_8 C1_8 N2_8 N1_8 0.7(7) . . . . ?
C2_8 C1_8 N2_8 Mg4_1 -172.5(4) . . . . ?
B1_8 N1_8 N2_8 C1_8 -2.4(7) . . . . ?
Mg2_1 N1_8 N2_8 C1_8 171.6(4) . . . . ?
B1_8 N1_8 N2_8 Mg4_1 172.1(4) . . . . ?
Mg2_1 N1_8 N2_8 Mg4_1 -13.9(4) . . . . ?
N2_8 C1_8 C2_8 C3_8 0.8(8) . . . . ?
N2_8 C1_8 C2_8 C7_8 -178.9(5) . . . . ?
C7_8 C2_8 C3_8 C4_8 0.0(8) . . . . ?
C1_8 C2_8 C3_8 C4_8 -179.7(5) . . . . ?
C7_8 C2_8 C3_8 B1_8 179.1(5) . . . . ?
C1_8 C2_8 C3_8 B1_8 -0.6(7) . . . . ?
N1_8 B1_8 C3_8 C2_8 -1.0(7) . . . . ?
C1_9 B1_8 C3_8 C2_8 179.4(5) . . . . ?
N1_8 B1_8 C3_8 C4_8 178.0(5) . . . . ?
C1_9 B1_8 C3_8 C4_8 -1.6(8) . . . . ?
C2_8 C3_8 C4_8 C5_8 0.0(9) . . . . ?
B1_8 C3_8 C4_8 C5_8 -179.0(6) . . . . ?
C3_8 C4_8 C5_8 C6_8 -0.3(10) . . . . ?
C4_8 C5_8 C6_8 C7_8 0.6(10) . . . . ?
C5_8 C6_8 C7_8 C2_8 -0.6(9) . . . . ?
C3_8 C2_8 C7_8 C6_8 0.3(8) . . . . ?
C1_8 C2_8 C7_8 C6_8 179.9(5) . . . . ?
N1_8 B1_8 C1_9 C2_9 -95.4(6) . . . . ?
C3_8 B1_8 C1_9 C2_9 84.3(6) . . . . ?
N1_8 B1_8 C1_9 C6_9 85.2(6) . . . . ?
C3_8 B1_8 C1_9 C6_9 -95.2(6) . . . . ?
C6_9 C1_9 C2_9 C3_9 0.5(7) . . . . ?
B1_8 C1_9 C2_9 C3_9 -179.0(4) . . . . ?
C6_9 C1_9 C2_9 C7_9 179.4(4) . . . . ?
B1_8 C1_9 C2_9 C7_9 -0.1(7) . . . . ?
C1_9 C2_9 C3_9 C4_9 -1.1(7) . . . . ?
C7_9 C2_9 C3_9 C4_9 179.9(5) . . . . ?
C1_9 C2_9 C3_9 C8_9 178.6(5) . . . . ?
C7_9 C2_9 C3_9 C8_9 -0.4(7) . . . . ?
C2_9 C3_9 C4_9 C5_9 1.6(7) . . . . ?
C8_9 C3_9 C4_9 C5_9 -178.1(5) . . . . ?
C3_9 C4_9 C5_9 C6_9 -1.5(7) . . . . ?
C3_9 C4_9 C5_9 C9_9 -179.6(5) . . . . ?
C4_9 C5_9 C6_9 C1_9 0.8(7) . . . . ?
C9_9 C5_9 C6_9 C1_9 178.9(5) . . . . ?
C4_9 C5_9 C6_9 C10_9 -178.3(5) . . . . ?
C9_9 C5_9 C6_9 C10_9 -0.2(7) . . . . ?
C2_9 C1_9 C6_9 C5_9 -0.3(7) . . . . ?
B1_8 C1_9 C6_9 C5_9 179.2(4) . . . . ?
C2_9 C1_9 C6_9 C10_9 178.7(4) . . . . ?
B1_8 C1_9 C6_9 C10_9 -1.8(7) . . . . ?
C4_10 O1_10 C1_10 C2_10 39.8(5) . . . . ?
Mg1_1 O1_10 C1_10 C2_10 -156.7(3) . . . . ?
O1_10 C1_10 C2_10 C3_10 -37.4(5) . . . . ?
C1_10 C2_10 C3_10 C4_10 21.5(6) . . . . ?
C1_10 O1_10 C4_10 C3_10 -25.5(5) . . . . ?
Mg1_1 O1_10 C4_10 C3_10 170.2(3) . . . . ?
C2_10 C3_10 C4_10 O1_10 1.5(6) . . . . ?
C4_11 O1_11 C1_11 C2_11 -12.4(6) . . . . ?
Mg4_1 O1_11 C1_11 C2_11 178.0(4) . . . . ?
O1_11 C1_11 C2_11 C3_11 30.4(7) . . . . ?
C1_11 C2_11 C3_11 C4_11 -36.8(7) . . . . ?
C1_11 O1_11 C4_11 C3_11 -10.2(6) . . . . ?
Mg4_1 O1_11 C4_11 C3_11 159.4(4) . . . . ?
C2_11 C3_11 C4_11 O1_11 29.6(7) . . . . ?
C1_12 C2_12 C3_12 C4_12 -170.2(8) . . . . ?
C2_12 C3_12 C4_12 C5_12 -176.0(7) . . . . ?
C1_13 C2_13 C3_13 C4_13 174(3) . . . . ?
C2_13 C3_13 C4_13 C5_13 179(3) . . . . ?
C1_131 C2_131 C3_131 C4_131 137(4) . . . . ?
C2_131 C3_131 C4_131 C5_131 -102(5) . . . . ?
